data_7007694
loop_
_publ_author_name
'Koshevoy, Igor O.'
'Haukka, Matti'
'Pakkanen, Tapani A.'
'Tunik, Sergey P.'

_publ_section_title
;
 Synthesis of nonanuclear heterometallic carbide clusters. Unexpected
 formation of the [Ru6(CO)16]2-[Pt2(CO)2(dppm)2]2+ ion pair on the way
 to [Ru6C(CO)16Pt3(dppm)2].
;
_journal_issue 47
_journal_name_full 'Dalton transactions (Cambridge, England : 2003)'
_journal_page_first 5641
_journal_page_last 5647
_journal_paper_doi 10.1039/b609253e
_journal_year 2006
_chemical_formula_moiety 'C52 H44 O2 P4 Pt2, C17 O16 Ru6, 2(C3 H6 O)'
_chemical_formula_sum 'C75 H56 O20 P4 Pt2 Ru6'
_chemical_formula_weight 2397.68
_chemical_name_systematic
;
?
;
_space_group_IT_number 2
_symmetry_cell_setting triclinic
_symmetry_space_group_name_Hall '-P 1'
_symmetry_space_group_name_H-M 'P -1'
_atom_sites_solution_hydrogens geom
_atom_sites_solution_primary direct
_atom_sites_solution_secondary difmap
_audit_creation_method SHELXL-97
_cell_angle_alpha 88.1710(10)
_cell_angle_beta 87.830(2)
_cell_angle_gamma 83.907(2)
_cell_formula_units_Z 4
_cell_length_a 13.2584(2)
_cell_length_b 15.6025(4)
_cell_length_c 37.2660(10)
_cell_measurement_reflns_used 22997
_cell_measurement_temperature 100(2)
_cell_measurement_theta_max 25.05
_cell_measurement_theta_min 1.64
_cell_volume 7656.9(3)
_computing_cell_refinement 'Denzo/Scalepack (Otwinowski & Minor, 1997)'
_computing_data_collection 'Collect (Nonius BV, 1997-2000)'
_computing_data_reduction 'Denzo/Scalepack (Otwinowski & Minor, 1997)'
_computing_molecular_graphics 'Diamond v.3.1b (Crystal Impact GbR, 2006)'
_computing_publication_material 'SHELXH-97 (Sheldrick, 1997)'
_computing_structure_refinement 'SHELXL-97 (Sheldrick, 1997)'
_computing_structure_solution 'SHELXS-97 (Sheldrick, 1997)'
_diffrn_ambient_temperature 100(2)
_diffrn_detector_area_resol_mean 9
_diffrn_measured_fraction_theta_full 0.850
_diffrn_measured_fraction_theta_max 0.850
_diffrn_measurement_device '95mm CCD camera on \k-goniostat'
_diffrn_measurement_device_type 'Nonius KappaCCD'
_diffrn_measurement_method '\f scans and \w scans with \k offset'
_diffrn_radiation_monochromator 'horizontally mounted graphite crystal'
_diffrn_radiation_source 'fine-focus sealed tube'
_diffrn_radiation_type MoK\a
_diffrn_radiation_wavelength 0.71073
_diffrn_reflns_av_R_equivalents 0.0598
_diffrn_reflns_av_sigmaI/netI 0.0932
_diffrn_reflns_limit_h_max 15
_diffrn_reflns_limit_h_min -15
_diffrn_reflns_limit_k_max 18
_diffrn_reflns_limit_k_min -18
_diffrn_reflns_limit_l_max 44
_diffrn_reflns_limit_l_min -44
_diffrn_reflns_number 49759
_diffrn_reflns_theta_full 25.00
_diffrn_reflns_theta_max 25.00
_diffrn_reflns_theta_min 1.64
_exptl_absorpt_coefficient_mu 4.943
_exptl_absorpt_correction_T_max 0.8115
_exptl_absorpt_correction_T_min 0.5550
_exptl_absorpt_correction_type analytical
_exptl_absorpt_process_details 'de Meulenaer & Tompa (1965)'
_exptl_crystal_colour orange
_exptl_crystal_density_diffrn 2.080
_exptl_crystal_density_method 'not measured'
_exptl_crystal_description plate
_exptl_crystal_F_000 4584
_exptl_crystal_size_max 0.13
_exptl_crystal_size_mid 0.10
_exptl_crystal_size_min 0.04
_refine_diff_density_max 1.053
_refine_diff_density_min -2.405
_refine_diff_density_rms 0.300
_refine_ls_extinction_method none
_refine_ls_goodness_of_fit_ref 1.109
_refine_ls_hydrogen_treatment constr
_refine_ls_matrix_type full
_refine_ls_number_parameters 1935
_refine_ls_number_reflns 22943
_refine_ls_number_restraints 60
_refine_ls_restrained_S_all 1.108
_refine_ls_R_factor_all 0.0877
_refine_ls_R_factor_gt 0.0518
_refine_ls_shift/su_max 0.002
_refine_ls_shift/su_mean 0.000
_refine_ls_structure_factor_coef Fsqd
_refine_ls_weighting_details 'calc w=1/[\s^2^(Fo^2^)+(0.0197P)^2^+49.8174P] where P=(Fo^2^+2Fc^2^)/3'
_refine_ls_weighting_scheme calc
_refine_ls_wR_factor_gt 0.0896
_refine_ls_wR_factor_ref 0.0983
_reflns_number_gt 16703
_reflns_number_total 22943
_reflns_threshold_expression >2sigma(I)
_cod_data_source_file b609253e.txt
_cod_data_source_block Struct_1
_cod_depositor_comments
;
The following automatic conversions were performed:
'_exptl_absorpt_correction_type' value 'Analytical' changed to
'analytical' according to
'/home/saulius/struct/CIF-dictionaries/cif_core.dic' dictionary named
'cif_core.dic' version 2.4.1 from 2010-06-29.

Automatic conversion script
Id: cif_fix_enum 1527 2010-12-29 10:47:43Z saulius 
;
_cod_database_code 7007694

loop_
_symmetry_equiv_pos_as_xyz
'x, y, z'
'-x, -y, -z'

loop_
_atom_site_label
_atom_site_type_symbol
_atom_site_fract_x
_atom_site_fract_y
_atom_site_fract_z
_atom_site_U_iso_or_equiv
_atom_site_adp_type
_atom_site_occupancy
_atom_site_symmetry_multiplicity
_atom_site_calc_flag
_atom_site_refinement_flags
_atom_site_disorder_assembly
_atom_site_disorder_group
Pt1 Pt 0.72041(3) 0.49149(3) 0.673957(12) 0.01441(11) Uani 1 1 d . . .
Pt2 Pt 0.67393(3) 0.45800(3) 0.607941(12) 0.01493(11) Uani 1 1 d . . .
Pt1B Pt 0.20518(3) 0.23334(3) 0.160536(12) 0.01340(11) Uani 1 1 d . . .
Pt2B Pt 0.10421(3) 0.15603(3) 0.113232(12) 0.01447(11) Uani 1 1 d . . .
Ru1 Ru 0.48817(7) 0.23495(6) 0.89942(3) 0.0190(2) Uani 1 1 d . . .
Ru2 Ru 0.45473(7) 0.41883(6) 0.89973(3) 0.0200(2) Uani 1 1 d . . .
Ru3 Ru 0.32749(7) 0.32266(6) 0.94439(3) 0.0207(2) Uani 1 1 d . . .
Ru4 Ru 0.28251(7) 0.22155(6) 0.88401(3) 0.0200(2) Uani 1 1 d . . .
Ru5 Ru 0.39837(7) 0.33087(6) 0.83694(3) 0.0191(2) Uani 1 1 d . . .
Ru6 Ru 0.24732(7) 0.41663(6) 0.88213(3) 0.0200(2) Uani 1 1 d . . .
Ru6B Ru 0.81233(6) 1.10993(5) 0.39168(3) 0.0157(2) Uani 1 1 d . . .
Ru2B Ru 0.86646(6) 0.93723(6) 0.42495(3) 0.0174(2) Uani 1 1 d . . .
Ru3B Ru 0.65972(6) 1.02035(6) 0.42541(2) 0.0158(2) Uani 1 1 d . . .
Ru4B Ru 0.67164(6) 1.02716(5) 0.34729(2) 0.0146(2) Uani 1 1 d . . .
Ru5B Ru 0.88308(6) 0.96959(6) 0.34812(2) 0.0154(2) Uani 1 1 d . . .
Ru1B Ru 0.72923(6) 0.86498(5) 0.38046(3) 0.0157(2) Uani 1 1 d . . .
P1 P 0.8172(2) 0.35775(18) 0.67633(8) 0.0148(7) Uani 1 1 d . . .
P2 P 0.6188(2) 0.62162(17) 0.66960(8) 0.0140(7) Uani 1 1 d . . .
P3 P 0.8444(2) 0.41065(18) 0.60127(8) 0.0160(7) Uani 1 1 d . . .
P4 P 0.5110(2) 0.51613(18) 0.62356(8) 0.0154(7) Uani 1 1 d . . .
P2B P 0.3366(2) 0.12359(18) 0.15404(8) 0.0157(7) Uani 1 1 d . . .
P1B P 0.0708(2) 0.34198(18) 0.16542(8) 0.0144(7) Uani 1 1 d . . .
P4B P 0.1613(2) 0.02956(18) 0.14306(8) 0.0166(7) Uani 1 1 d . . .
P3B P 0.0585(2) 0.29236(18) 0.09057(8) 0.0158(7) Uani 1 1 d . . .
O1 O 0.6530(6) 0.1861(5) 0.8432(2) 0.033(2) Uani 1 1 d . . .
O2 O 0.5978(6) 0.1421(5) 0.9620(2) 0.038(2) Uani 1 1 d . . .
O3 O 0.6641(6) 0.3471(5) 0.9242(2) 0.030(2) Uani 1 1 d . . .
O4 O 0.4236(6) 0.0560(5) 0.8853(2) 0.035(2) Uani 1 1 d . . .
O5 O 0.5301(6) 0.5602(5) 0.8503(2) 0.035(2) Uani 1 1 d . . .
O6 O 0.4178(6) 0.5501(6) 0.9581(3) 0.050(3) Uani 1 1 d . . .
O7 O 0.4912(6) 0.3227(5) 0.9990(2) 0.039(2) Uani 1 1 d . . .
O8 O 0.2055(6) 0.2093(5) 0.9931(2) 0.036(2) Uani 1 1 d . . .
O9 O 0.1760(6) 0.4742(5) 0.9678(3) 0.044(3) Uani 1 1 d . . .
O10 O 0.1341(6) 0.1247(6) 0.9281(2) 0.040(2) Uani 1 1 d . . .
O11 O 0.1887(7) 0.1561(6) 0.8191(3) 0.046(3) Uani 1 1 d . . .
O12 O 0.3804(6) 0.2095(5) 0.7765(2) 0.038(2) Uani 1 1 d . . .
O13 O 0.5613(6) 0.4108(5) 0.7920(2) 0.031(2) Uani 1 1 d . . .
O14 O 0.2495(6) 0.6103(5) 0.8804(3) 0.044(3) Uani 1 1 d . . .
O15 O 0.0202(6) 0.4069(5) 0.8901(2) 0.031(2) Uani 1 1 d . . .
O16 O 0.2344(6) 0.4527(5) 0.8016(2) 0.031(2) Uani 1 1 d . . .
O14B O 0.9924(6) 1.1720(5) 0.4265(2) 0.032(2) Uani 1 1 d . . .
O18 O 0.7269(5) 1.2772(5) 0.3552(2) 0.030(2) Uani 1 1 d . . .
O16B O 0.9587(5) 1.1408(5) 0.3249(2) 0.026(2) Uani 1 1 d . . .
O9B O 0.7009(5) 1.1853(5) 0.4596(2) 0.027(2) Uani 1 1 d . . .
O5B O 1.0969(7) 0.9154(6) 0.4284(3) 0.051(3) Uani 1 1 d . . .
O6B O 0.8533(6) 0.9566(6) 0.5059(2) 0.049(3) Uani 1 1 d . . .
O3B O 0.8615(7) 0.7432(5) 0.4350(2) 0.043(3) Uani 1 1 d . . .
O7B O 0.6079(6) 0.9389(5) 0.4978(2) 0.034(2) Uani 1 1 d . . .
O8B O 0.4494(6) 1.1163(5) 0.4257(2) 0.030(2) Uani 1 1 d . . .
O10B O 0.4504(6) 1.0994(5) 0.3439(2) 0.0229(19) Uani 1 1 d . . .
O11B O 0.7191(6) 1.1115(5) 0.2754(2) 0.030(2) Uani 1 1 d . . .
O4B O 0.5997(6) 0.8711(5) 0.3132(2) 0.030(2) Uani 1 1 d . . .
O12B O 0.8616(6) 0.9312(5) 0.2694(2) 0.032(2) Uani 1 1 d . . .
O13B O 1.0997(6) 0.8837(5) 0.3456(2) 0.035(2) Uani 1 1 d . . .
O1B O 0.8133(6) 0.7043(5) 0.3418(2) 0.041(2) Uani 1 1 d . . .
O2B O 0.5583(6) 0.7764(5) 0.4162(2) 0.036(2) Uani 1 1 d . . .
O90 O 0.7663(6) 0.5236(5) 0.7517(2) 0.029(2) Uani 1 1 d . . .
O91 O 0.6141(6) 0.4144(7) 0.5325(3) 0.052(3) Uani 1 1 d . . .
O90B O 0.3264(5) 0.3230(5) 0.2129(2) 0.026(2) Uani 1 1 d . . .
O91B O 0.0031(6) 0.0661(6) 0.0548(3) 0.048(3) Uani 1 1 d . . .
O137 O 0.3629(7) 0.3608(6) 0.4441(2) 0.044(2) Uani 1 1 d . . .
O140 O 0.3120(6) 0.7889(5) 0.4062(2) 0.030(2) Uani 1 1 d . . .
O143 O 0.8537(6) 0.1803(5) 0.1411(2) 0.038(2) Uani 1 1 d . . .
O146 O 0.2791(7) 0.0470(5) 0.0430(2) 0.040(2) Uani 1 1 d . . .
C1 C 0.5889(10) 0.2070(7) 0.8635(3) 0.030(3) Uani 1 1 d . . .
C2 C 0.5568(8) 0.1748(7) 0.9383(3) 0.022(3) Uani 1 1 d . . .
C3 C 0.5812(10) 0.3547(7) 0.9136(3) 0.030(3) Uani 1 1 d . . .
C4 C 0.4041(8) 0.1314(8) 0.8875(3) 0.027(3) Uani 1 1 d . . .
C5 C 0.5040(9) 0.5036(8) 0.8681(3) 0.027(3) Uani 1 1 d . . .
C6 C 0.4325(9) 0.4991(8) 0.9368(3) 0.029(3) Uani 1 1 d . . .
C7 C 0.4282(9) 0.3241(8) 0.9798(3) 0.024(3) Uani 1 1 d . . .
C8 C 0.2526(9) 0.2505(8) 0.9741(3) 0.030(3) Uani 1 1 d . . .
C9 C 0.2307(9) 0.4210(7) 0.9538(4) 0.030(3) Uani 1 1 d . . .
C10 C 0.1908(9) 0.1651(8) 0.9113(3) 0.027(3) Uani 1 1 d . . .
C11 C 0.2240(9) 0.1817(7) 0.8430(3) 0.025(3) Uani 1 1 d . . .
C12 C 0.3847(8) 0.2544(7) 0.8000(3) 0.022(3) Uani 1 1 d U . .
C13 C 0.4973(9) 0.3830(7) 0.8087(3) 0.023(3) Uani 1 1 d U . .
C14 C 0.2450(8) 0.5362(7) 0.8817(4) 0.026(3) Uani 1 1 d . . .
C15 C 0.1067(9) 0.4111(7) 0.8852(3) 0.025(3) Uani 1 1 d . . .
C16 C 0.2730(8) 0.4186(7) 0.8266(3) 0.021(3) Uani 1 1 d . . .
C14B C 0.9212(9) 1.1490(7) 0.4138(3) 0.019(3) Uani 1 1 d . . .
C18 C 0.7577(8) 1.2135(7) 0.3692(3) 0.020(3) Uani 1 1 d U . .
C16B C 0.9177(8) 1.0916(7) 0.3421(3) 0.019(3) Uani 1 1 d . . .
C9B C 0.7139(9) 1.1306(7) 0.4389(3) 0.027(3) Uani 1 1 d . . .
C5B C 1.0093(10) 0.9232(7) 0.4266(3) 0.028(3) Uani 1 1 d . . .
C6B C 0.8567(9) 0.9490(8) 0.4748(4) 0.032(3) Uani 1 1 d . . .
C3B C 0.8435(9) 0.8139(8) 0.4246(3) 0.031(3) Uani 1 1 d . . .
C7B C 0.6298(8) 0.9708(7) 0.4703(4) 0.026(3) Uani 1 1 d . . .
C8B C 0.5293(8) 1.0771(7) 0.4244(3) 0.017(3) Uani 1 1 d . . .
C10B C 0.5351(9) 1.0740(7) 0.3465(3) 0.019(3) Uani 1 1 d . . .
C11B C 0.6984(8) 1.0782(8) 0.3021(3) 0.024(3) Uani 1 1 d . . .
C4B C 0.6405(8) 0.9059(7) 0.3347(3) 0.023(3) Uani 1 1 d . . .
C12B C 0.8695(8) 0.9455(7) 0.2990(3) 0.023(3) Uani 1 1 d . . .
C13B C 1.0176(9) 0.9148(7) 0.3481(3) 0.025(3) Uani 1 1 d . . .
C1B C 0.7805(9) 0.7640(8) 0.3565(3) 0.027(3) Uani 1 1 d . . .
C2B C 0.6216(9) 0.8112(7) 0.4030(3) 0.021(3) Uani 1 1 d U . .
C33 C 0.7435(7) 0.2806(7) 0.7001(3) 0.014(3) Uani 1 1 d . . .
C34 C 0.6946(7) 0.2194(7) 0.6822(3) 0.018(3) Uani 1 1 d . . .
H34 H 0.7038 0.2132 0.6569 0.021 Uiso 1 1 calc R . .
C35 C 0.6330(8) 0.1686(7) 0.7022(3) 0.024(3) Uani 1 1 d . . .
H35 H 0.5994 0.1273 0.6903 0.029 Uiso 1 1 calc R . .
C36 C 0.6190(8) 0.1760(8) 0.7388(4) 0.033(3) Uani 1 1 d . . .
H36 H 0.5774 0.1393 0.7520 0.040 Uiso 1 1 calc R . .
C37 C 0.6654(8) 0.2367(7) 0.7562(3) 0.023(3) Uani 1 1 d U . .
H37 H 0.6551 0.2433 0.7814 0.028 Uiso 1 1 calc R . .
C38 C 0.7276(8) 0.2884(7) 0.7365(3) 0.020(3) Uani 1 1 d . . .
H38 H 0.7601 0.3301 0.7486 0.024 Uiso 1 1 calc R . .
C39 C 0.9289(8) 0.3544(7) 0.7030(3) 0.021(3) Uani 1 1 d . . .
C40 C 0.9747(8) 0.4318(7) 0.7088(3) 0.022(3) Uani 1 1 d . . .
H40 H 0.9463 0.4855 0.6989 0.026 Uiso 1 1 calc R . .
C41 C 1.0596(8) 0.4273(7) 0.7286(3) 0.025(3) Uani 1 1 d . . .
H41 H 1.0911 0.4783 0.7320 0.030 Uiso 1 1 calc R . .
C42 C 1.1010(9) 0.3499(9) 0.7440(3) 0.034(3) Uani 1 1 d . . .
H42 H 1.1578 0.3488 0.7588 0.041 Uiso 1 1 calc R . .
C43 C 1.0597(8) 0.2745(8) 0.7377(3) 0.030(3) Uani 1 1 d . . .
H43 H 1.0899 0.2212 0.7473 0.036 Uiso 1 1 calc R . .
C44 C 0.9744(7) 0.2768(7) 0.7174(3) 0.019(3) Uani 1 1 d . . .
H44 H 0.9463 0.2246 0.7132 0.023 Uiso 1 1 calc R . .
C45 C 0.8615(8) 0.3192(6) 0.6323(3) 0.016(3) Uani 1 1 d U . .
H45A H 0.9340 0.2962 0.6328 0.019 Uiso 1 1 calc R . .
H45B H 0.8218 0.2727 0.6251 0.019 Uiso 1 1 calc R . .
C46 C 0.9294(7) 0.4850(7) 0.6138(3) 0.017(3) Uani 1 1 d . . .
C47 C 0.8992(9) 0.5741(7) 0.6139(3) 0.025(3) Uani 1 1 d . . .
H47 H 0.8314 0.5949 0.6086 0.030 Uiso 1 1 calc R . .
C48 C 0.9672(9) 0.6319(8) 0.6217(4) 0.036(4) Uani 1 1 d . . .
H48 H 0.9464 0.6921 0.6213 0.043 Uiso 1 1 calc R . .
C49 C 1.0651(10) 0.6016(9) 0.6301(4) 0.040(4) Uani 1 1 d . . .
H49 H 1.1105 0.6413 0.6366 0.048 Uiso 1 1 calc R . .
C50 C 1.0983(9) 0.5156(8) 0.6293(3) 0.031(3) Uani 1 1 d . . .
H50 H 1.1666 0.4957 0.6344 0.037 Uiso 1 1 calc R . .
C51 C 1.0303(8) 0.4576(8) 0.6208(3) 0.025(3) Uani 1 1 d . . .
H51 H 1.0534 0.3979 0.6199 0.030 Uiso 1 1 calc R . .
C52 C 0.8932(7) 0.3720(7) 0.5577(3) 0.018(3) Uani 1 1 d . . .
C53 C 0.8567(8) 0.2999(7) 0.5434(3) 0.023(3) Uani 1 1 d . . .
H53 H 0.8055 0.2715 0.5559 0.028 Uiso 1 1 calc R . .
C54 C 0.8962(8) 0.2706(7) 0.5106(3) 0.027(3) Uani 1 1 d . . .
H54 H 0.8722 0.2214 0.5008 0.032 Uiso 1 1 calc R . .
C55 C 0.9696(8) 0.3114(8) 0.4919(3) 0.028(3) Uani 1 1 d . . .
H55 H 0.9951 0.2911 0.4692 0.034 Uiso 1 1 calc R . .
C56 C 1.0057(8) 0.3811(7) 0.5061(3) 0.021(3) Uani 1 1 d . . .
H56 H 1.0576 0.4080 0.4933 0.025 Uiso 1 1 calc R . .
C57 C 0.9688(8) 0.4139(7) 0.5389(3) 0.024(3) Uani 1 1 d . . .
H57 H 0.9937 0.4632 0.5482 0.028 Uiso 1 1 calc R . .
C58 C 0.6942(7) 0.7125(7) 0.6608(3) 0.015(3) Uani 1 1 d U . .
C59 C 0.7018(8) 0.7504(7) 0.6265(3) 0.020(3) Uani 1 1 d . . .
H59 H 0.6655 0.7313 0.6073 0.024 Uiso 1 1 calc R . .
C60 C 0.7645(8) 0.8176(7) 0.6209(3) 0.023(3) Uani 1 1 d . . .
H60 H 0.7710 0.8439 0.5977 0.027 Uiso 1 1 calc R . .
C61 C 0.8161(8) 0.8450(7) 0.6490(4) 0.025(3) Uani 1 1 d . . .
H61 H 0.8571 0.8910 0.6451 0.030 Uiso 1 1 calc R . .
C62 C 0.8089(8) 0.8059(7) 0.6829(3) 0.022(3) Uani 1 1 d . . .
H62 H 0.8459 0.8241 0.7021 0.026 Uiso 1 1 calc R . .
C63 C 0.7469(8) 0.7399(7) 0.6884(3) 0.024(3) Uani 1 1 d . . .
H63 H 0.7410 0.7135 0.7116 0.029 Uiso 1 1 calc R . .
C64 C 0.5455(8) 0.6477(7) 0.7108(3) 0.020(3) Uani 1 1 d . . .
C65 C 0.5141(7) 0.7326(7) 0.7197(3) 0.018(3) Uani 1 1 d . . .
H65 H 0.5319 0.7783 0.7041 0.021 Uiso 1 1 calc R . .
C66 C 0.4579(7) 0.7514(7) 0.7507(3) 0.020(3) Uani 1 1 d . . .
H66 H 0.4380 0.8097 0.7566 0.024 Uiso 1 1 calc R . .
C67 C 0.4304(7) 0.6854(7) 0.7734(3) 0.018(3) Uani 1 1 d . . .
H67 H 0.3910 0.6986 0.7947 0.022 Uiso 1 1 calc R . .
C68 C 0.4596(7) 0.6008(7) 0.7653(3) 0.022(3) Uani 1 1 d . . .
H68 H 0.4395 0.5556 0.7807 0.027 Uiso 1 1 calc R . .
C69 C 0.5187(7) 0.5817(7) 0.7343(3) 0.016(3) Uani 1 1 d . . .
H69 H 0.5410 0.5234 0.7291 0.019 Uiso 1 1 calc R . .
C70 C 0.5250(8) 0.6265(7) 0.6344(3) 0.023(3) Uani 1 1 d . . .
H70A H 0.4593 0.6561 0.6431 0.027 Uiso 1 1 calc R . .
H70B H 0.5489 0.6585 0.6128 0.027 Uiso 1 1 calc R . .
C71 C 0.4502(7) 0.4676(7) 0.6621(3) 0.016(3) Uani 1 1 d . . .
C72 C 0.4864(8) 0.3869(7) 0.6746(3) 0.022(3) Uani 1 1 d . . .
H72 H 0.5427 0.3552 0.6629 0.027 Uiso 1 1 calc R . .
C73 C 0.4378(9) 0.3523(8) 0.7053(3) 0.030(3) Uani 1 1 d U . .
H73 H 0.4621 0.2968 0.7146 0.036 Uiso 1 1 calc R . .
C74 C 0.3562(9) 0.3977(8) 0.7219(3) 0.035(3) Uani 1 1 d . . .
H74 H 0.3243 0.3735 0.7425 0.043 Uiso 1 1 calc R . .
C75 C 0.3195(8) 0.4792(8) 0.7088(3) 0.025(3) Uani 1 1 d . . .
H75 H 0.2638 0.5112 0.7207 0.029 Uiso 1 1 calc R . .
C76 C 0.3642(7) 0.5124(7) 0.6788(3) 0.019(3) Uani 1 1 d . . .
H76 H 0.3371 0.5666 0.6690 0.023 Uiso 1 1 calc R . .
C77 C 0.4126(8) 0.5221(7) 0.5905(3) 0.019(3) Uani 1 1 d . . .
C78 C 0.3731(8) 0.4457(7) 0.5828(3) 0.022(3) Uani 1 1 d . . .
H78 H 0.4003 0.3929 0.5937 0.027 Uiso 1 1 calc R . .
C79 C 0.2950(8) 0.4459(8) 0.5595(3) 0.032(3) Uani 1 1 d . . .
H79 H 0.2688 0.3934 0.5545 0.039 Uiso 1 1 calc R . .
C80 C 0.2545(8) 0.5223(8) 0.5436(3) 0.032(3) Uani 1 1 d . . .
H80 H 0.1990 0.5231 0.5281 0.039 Uiso 1 1 calc R . .
C81 C 0.2957(8) 0.5978(7) 0.5504(3) 0.027(3) Uani 1 1 d . . .
H81 H 0.2697 0.6501 0.5388 0.032 Uiso 1 1 calc R . .
C82 C 0.3739(8) 0.5982(8) 0.5736(3) 0.026(3) Uani 1 1 d . . .
H82 H 0.4012 0.6506 0.5780 0.031 Uiso 1 1 calc R . .
C64B C 0.3949(8) 0.0871(7) 0.1960(3) 0.018(3) Uani 1 1 d . . .
C65B C 0.4912(7) 0.0391(6) 0.1938(3) 0.016(3) Uani 1 1 d . . .
H65B H 0.5261 0.0302 0.1713 0.019 Uiso 1 1 calc R . .
C66B C 0.5335(8) 0.0051(7) 0.2254(3) 0.024(3) Uani 1 1 d . . .
H66B H 0.5974 -0.0288 0.2246 0.029 Uiso 1 1 calc R . .
C67B C 0.4826(8) 0.0205(7) 0.2583(3) 0.020(3) Uani 1 1 d . . .
H67B H 0.5130 -0.0016 0.2798 0.024 Uiso 1 1 calc R . .
C68B C 0.3894(8) 0.0672(7) 0.2599(3) 0.019(3) Uani 1 1 d . . .
H68B H 0.3552 0.0771 0.2825 0.022 Uiso 1 1 calc R . .
C69B C 0.3451(8) 0.0998(7) 0.2290(3) 0.019(3) Uani 1 1 d . . .
H69B H 0.2798 0.1313 0.2302 0.023 Uiso 1 1 calc R . .
C58B C 0.4402(8) 0.1586(7) 0.1267(3) 0.016(3) Uani 1 1 d . . .
C59B C 0.4567(8) 0.1391(7) 0.0903(3) 0.024(3) Uani 1 1 d . . .
H59B H 0.4157 0.1012 0.0796 0.029 Uiso 1 1 calc R . .
C60B C 0.5316(10) 0.1741(8) 0.0698(4) 0.038(4) Uani 1 1 d . . .
H60B H 0.5423 0.1608 0.0451 0.046 Uiso 1 1 calc R . .
C61B C 0.5908(10) 0.2290(8) 0.0856(4) 0.044(4) Uani 1 1 d . . .
H61B H 0.6421 0.2541 0.0716 0.053 Uiso 1 1 calc R . .
C62B C 0.5764(9) 0.2475(8) 0.1208(4) 0.039(4) Uani 1 1 d . . .
H62B H 0.6185 0.2844 0.1315 0.047 Uiso 1 1 calc R . .
C63B C 0.5016(8) 0.2131(8) 0.1412(4) 0.033(3) Uani 1 1 d . . .
H63B H 0.4920 0.2273 0.1658 0.040 Uiso 1 1 calc R . .
C70B C 0.2988(7) 0.0242(6) 0.1352(3) 0.016(3) Uani 1 1 d . . .
H70D H 0.3165 0.0219 0.1092 0.019 Uiso 1 1 calc R . .
H70C H 0.3332 -0.0275 0.1474 0.019 Uiso 1 1 calc R . .
C77B C 0.1320(7) 0.0262(7) 0.1905(3) 0.014(2) Uani 1 1 d . . .
C82B C 0.0609(8) 0.0878(7) 0.2056(3) 0.019(3) Uani 1 1 d . . .
H82B H 0.0276 0.1317 0.1907 0.022 Uiso 1 1 calc R . .
C81B C 0.0382(8) 0.0858(7) 0.2421(3) 0.020(3) Uani 1 1 d . . .
H81B H -0.0095 0.1288 0.2523 0.025 Uiso 1 1 calc R . .
C80B C 0.0847(7) 0.0216(7) 0.2636(3) 0.022(3) Uani 1 1 d . . .
H80B H 0.0688 0.0205 0.2886 0.026 Uiso 1 1 calc R . .
C79B C 0.1555(8) -0.0427(7) 0.2491(3) 0.021(3) Uani 1 1 d . . .
H79B H 0.1872 -0.0872 0.2641 0.025 Uiso 1 1 calc R . .
C78B C 0.1774(7) -0.0398(6) 0.2133(3) 0.014(3) Uani 1 1 d . . .
H78B H 0.2246 -0.0834 0.2033 0.017 Uiso 1 1 calc R . .
C71B C 0.1305(7) -0.0729(6) 0.1263(3) 0.015(3) Uani 1 1 d . . .
C76B C 0.0613(8) -0.1218(7) 0.1454(3) 0.025(3) Uani 1 1 d . . .
H76B H 0.0277 -0.1014 0.1669 0.030 Uiso 1 1 calc R . .
C75B C 0.0441(8) -0.1990(7) 0.1320(4) 0.029(3) Uani 1 1 d . . .
H75B H -0.0018 -0.2329 0.1446 0.035 Uiso 1 1 calc R . .
C74B C 0.0927(9) -0.2294(7) 0.1002(4) 0.032(3) Uani 1 1 d . . .
H74B H 0.0815 -0.2841 0.0917 0.038 Uiso 1 1 calc R . .
C73B C 0.1574(8) -0.1784(7) 0.0814(3) 0.027(3) Uani 1 1 d . . .
H73B H 0.1887 -0.1971 0.0592 0.032 Uiso 1 1 calc R . .
C72B C 0.1759(9) -0.1019(7) 0.0947(3) 0.026(3) Uani 1 1 d . . .
H72B H 0.2211 -0.0678 0.0818 0.032 Uiso 1 1 calc R . .
C33B C 0.1126(8) 0.4484(7) 0.1686(3) 0.019(3) Uani 1 1 d . . .
C34B C 0.2054(8) 0.4677(7) 0.1535(3) 0.020(3) Uani 1 1 d . . .
H34B H 0.2484 0.4243 0.1415 0.024 Uiso 1 1 calc R . .
C35B C 0.2358(8) 0.5507(7) 0.1557(3) 0.019(3) Uani 1 1 d . . .
H35B H 0.2992 0.5635 0.1453 0.023 Uiso 1 1 calc R . .
C36B C 0.1747(8) 0.6126(7) 0.1728(3) 0.018(3) Uani 1 1 d . . .
H36B H 0.1957 0.6687 0.1745 0.022 Uiso 1 1 calc R . .
C37B C 0.0819(8) 0.5953(7) 0.1880(3) 0.024(3) Uani 1 1 d . . .
H37B H 0.0396 0.6396 0.1997 0.028 Uiso 1 1 calc R . .
C38B C 0.0499(8) 0.5132(7) 0.1861(3) 0.021(3) Uani 1 1 d . . .
H38B H -0.0138 0.5014 0.1966 0.025 Uiso 1 1 calc R . .
C39B C -0.0065(8) 0.3296(6) 0.2066(3) 0.017(3) Uani 1 1 d . . .
C44B C 0.0405(8) 0.3306(8) 0.2387(3) 0.027(3) Uani 1 1 d . . .
H44B H 0.1110 0.3368 0.2386 0.032 Uiso 1 1 calc R . .
C43B C -0.0121(8) 0.3228(7) 0.2711(3) 0.027(3) Uani 1 1 d . . .
H43B H 0.0218 0.3246 0.2931 0.033 Uiso 1 1 calc R . .
C42B C -0.1124(9) 0.3126(7) 0.2715(3) 0.023(3) Uani 1 1 d . . .
H42B H -0.1488 0.3062 0.2937 0.028 Uiso 1 1 calc R . .
C41B C -0.1607(9) 0.3114(10) 0.2403(4) 0.048(4) Uani 1 1 d . . .
H41B H -0.2308 0.3037 0.2408 0.057 Uiso 1 1 calc R . .
C40B C -0.1092(9) 0.3213(9) 0.2072(4) 0.047(4) Uani 1 1 d . . .
H40B H -0.1444 0.3223 0.1854 0.057 Uiso 1 1 calc R . .
C45B C -0.0116(8) 0.3487(7) 0.1270(3) 0.017(3) Uani 1 1 d . . .
H45D H -0.0744 0.3216 0.1333 0.020 Uiso 1 1 calc R . .
H45C H -0.0306 0.4098 0.1199 0.020 Uiso 1 1 calc R . .
C46B C -0.0258(7) 0.3037(7) 0.0526(3) 0.014(3) Uani 1 1 d . . .
C47B C -0.1200(9) 0.2758(9) 0.0562(4) 0.042(4) Uani 1 1 d . . .
H47B H -0.1431 0.2524 0.0785 0.050 Uiso 1 1 calc R . .
C48B C -0.1821(9) 0.2822(9) 0.0264(4) 0.042(4) Uani 1 1 d . . .
H48B H -0.2483 0.2642 0.0290 0.051 Uiso 1 1 calc R . .
C49B C -0.1516(9) 0.3121(7) -0.0048(3) 0.023(3) Uani 1 1 d . . .
H49B H -0.1953 0.3139 -0.0245 0.028 Uiso 1 1 calc R . .
C50B C -0.0572(10) 0.3414(9) -0.0098(4) 0.043(4) Uani 1 1 d . . .
H50B H -0.0358 0.3636 -0.0326 0.052 Uiso 1 1 calc R . .
C51B C 0.0073(10) 0.3373(8) 0.0201(4) 0.037(3) Uani 1 1 d . . .
H56B H 0.0724 0.3575 0.0177 0.044 Uiso 1 1 calc R . .
C52B C 0.1599(7) 0.3556(7) 0.0772(3) 0.019(3) Uani 1 1 d . . .
C57B C 0.1384(9) 0.4426(8) 0.0691(3) 0.033(3) Uani 1 1 d . . .
H57B H 0.0705 0.4691 0.0698 0.039 Uiso 1 1 calc R . .
C56B C 0.2188(9) 0.4904(8) 0.0598(4) 0.038(3) Uani 1 1 d . . .
H129 H 0.2054 0.5508 0.0554 0.045 Uiso 1 1 calc R . .
C55B C 0.3158(9) 0.4528(8) 0.0568(3) 0.035(3) Uani 1 1 d . . .
H55B H 0.3684 0.4866 0.0489 0.042 Uiso 1 1 calc R . .
C54B C 0.3390(9) 0.3669(8) 0.0651(3) 0.031(3) Uani 1 1 d . . .
H54B H 0.4072 0.3412 0.0639 0.037 Uiso 1 1 calc R . .
C53B C 0.2594(8) 0.3181(7) 0.0752(3) 0.024(3) Uani 1 1 d . . .
H53B H 0.2738 0.2583 0.0809 0.029 Uiso 1 1 calc R . .
C90 C 0.7506(8) 0.5121(7) 0.7229(3) 0.022(3) Uani 1 1 d U . .
C91 C 0.6362(8) 0.4281(8) 0.5604(4) 0.030(3) Uani 1 1 d . . .
C90B C 0.2812(8) 0.2896(7) 0.1930(3) 0.015(3) Uani 1 1 d . . .
C91B C 0.0392(9) 0.0982(8) 0.0777(3) 0.027(3) Uani 1 1 d . . .
C137 C 0.3579(9) 0.3064(8) 0.4691(3) 0.029(3) Uani 1 1 d . . .
C138 C 0.4452(9) 0.2825(9) 0.4925(3) 0.040(4) Uani 1 1 d . . .
H13A H 0.5056 0.3062 0.4820 0.061 Uiso 1 1 calc R . .
H13B H 0.4581 0.2196 0.4946 0.061 Uiso 1 1 calc R . .
H13C H 0.4295 0.3060 0.5164 0.061 Uiso 1 1 calc R . .
C139 C 0.2640(9) 0.2613(8) 0.4762(4) 0.048(4) Uani 1 1 d . . .
H13D H 0.2346 0.2762 0.5000 0.072 Uiso 1 1 calc R . .
H13E H 0.2819 0.1988 0.4754 0.072 Uiso 1 1 calc R . .
H13F H 0.2145 0.2794 0.4579 0.072 Uiso 1 1 calc R . .
C140 C 0.3323(8) 0.8579(8) 0.4170(3) 0.024(3) Uani 1 1 d . . .
C141 C 0.3404(10) 0.9345(8) 0.3927(4) 0.048(4) Uani 1 1 d . . .
H14A H 0.4108 0.9352 0.3838 0.072 Uiso 1 1 calc R . .
H14B H 0.3195 0.9871 0.4059 0.072 Uiso 1 1 calc R . .
H14C H 0.2962 0.9318 0.3724 0.072 Uiso 1 1 calc R . .
C142 C 0.3486(9) 0.8681(8) 0.4562(3) 0.039(4) Uani 1 1 d . . .
H14D H 0.2886 0.9007 0.4672 0.059 Uiso 1 1 calc R . .
H14E H 0.4082 0.8993 0.4590 0.059 Uiso 1 1 calc R . .
H14F H 0.3596 0.8111 0.4681 0.059 Uiso 1 1 calc R . .
C143 C 0.8103(8) 0.1174(8) 0.1496(4) 0.025(3) Uani 1 1 d . . .
C144 C 0.7770(10) 0.0998(10) 0.1880(4) 0.055(4) Uani 1 1 d . . .
H14G H 0.8109 0.0444 0.1964 0.083 Uiso 1 1 calc R . .
H14H H 0.7033 0.0979 0.1894 0.083 Uiso 1 1 calc R . .
H14I H 0.7951 0.1458 0.2031 0.083 Uiso 1 1 calc R . .
C145 C 0.7918(11) 0.0533(9) 0.1228(4) 0.056(4) Uani 1 1 d . . .
H14J H 0.8087 0.0754 0.0987 0.084 Uiso 1 1 calc R . .
H14K H 0.7201 0.0429 0.1243 0.084 Uiso 1 1 calc R . .
H14L H 0.8342 -0.0008 0.1277 0.084 Uiso 1 1 calc R . .
C146 C 0.2847(8) 0.0258(8) 0.0119(4) 0.027(3) Uani 1 1 d . . .
C148 C 0.3696(9) 0.0463(8) -0.0129(4) 0.044(4) Uani 1 1 d . . .
H14M H 0.4090 0.0872 -0.0016 0.067 Uiso 1 1 calc R . .
H14N H 0.3424 0.0719 -0.0353 0.067 Uiso 1 1 calc R . .
H14O H 0.4136 -0.0067 -0.0180 0.067 Uiso 1 1 calc R . .
C149 C 0.2059(10) -0.0247(8) -0.0025(4) 0.045(4) Uani 1 1 d . . .
H14P H 0.1611 -0.0422 0.0173 0.068 Uiso 1 1 calc R . .
H14Q H 0.2392 -0.0761 -0.0142 0.068 Uiso 1 1 calc R . .
H14R H 0.1659 0.0111 -0.0200 0.068 Uiso 1 1 calc R . .
C150 C 0.3645(7) 0.3235(6) 0.8902(3) 0.018(3) Uani 1 1 d . . .
C151 C 0.7689(7) 0.9876(6) 0.3865(3) 0.015(3) Uani 1 1 d U . .

loop_
_atom_site_aniso_label
_atom_site_aniso_U_11
_atom_site_aniso_U_22
_atom_site_aniso_U_33
_atom_site_aniso_U_23
_atom_site_aniso_U_13
_atom_site_aniso_U_12
Pt1 0.0152(2) 0.0102(2) 0.0176(3) 0.0010(2) -0.00104(19) -0.00054(18)
Pt2 0.0132(2) 0.0140(2) 0.0175(3) 0.0000(2) -0.00023(19) -0.00169(18)
Pt1B 0.0133(2) 0.0098(2) 0.0169(3) 0.00039(19) -0.00162(18) 0.00006(18)
Pt2B 0.0159(2) 0.0092(2) 0.0182(3) 0.0009(2) -0.00308(19) -0.00041(18)
Ru1 0.0221(5) 0.0117(5) 0.0222(6) 0.0024(4) -0.0007(4) 0.0026(4)
Ru2 0.0202(5) 0.0122(5) 0.0277(6) -0.0017(4) -0.0030(4) -0.0007(4)
Ru3 0.0230(5) 0.0155(5) 0.0226(6) -0.0006(4) -0.0003(4) 0.0018(4)
Ru4 0.0240(5) 0.0125(5) 0.0239(6) 0.0008(4) -0.0017(4) -0.0030(4)
Ru5 0.0238(5) 0.0126(5) 0.0206(6) 0.0015(4) -0.0015(4) -0.0005(4)
Ru6 0.0197(5) 0.0102(5) 0.0297(6) 0.0014(4) -0.0038(4) 0.0007(4)
Ru6B 0.0160(5) 0.0104(5) 0.0206(6) 0.0009(4) 0.0002(4) -0.0021(4)
Ru2B 0.0179(5) 0.0154(5) 0.0185(6) 0.0017(4) -0.0025(4) 0.0001(4)
Ru3B 0.0158(5) 0.0132(5) 0.0180(5) 0.0020(4) 0.0018(4) -0.0012(4)
Ru4B 0.0144(5) 0.0114(5) 0.0175(5) 0.0026(4) -0.0009(4) -0.0005(4)
Ru5B 0.0143(5) 0.0131(5) 0.0183(5) 0.0010(4) 0.0016(4) -0.0003(4)
Ru1B 0.0162(5) 0.0096(5) 0.0210(6) 0.0023(4) -0.0003(4) -0.0016(4)
P1 0.0147(16) 0.0104(15) 0.0190(17) 0.0015(13) 0.0000(13) -0.0001(12)
P2 0.0176(16) 0.0087(15) 0.0156(17) 0.0029(13) -0.0023(13) -0.0015(12)
P3 0.0152(16) 0.0114(16) 0.0218(18) 0.0013(14) 0.0003(13) -0.0039(12)
P4 0.0144(16) 0.0121(16) 0.0199(18) 0.0010(14) 0.0021(13) -0.0041(12)
P2B 0.0152(16) 0.0100(15) 0.0215(18) 0.0013(14) -0.0024(13) 0.0012(12)
P1B 0.0127(15) 0.0114(15) 0.0191(17) -0.0007(13) -0.0024(13) -0.0010(12)
P4B 0.0189(16) 0.0100(16) 0.0206(18) 0.0007(14) -0.0029(13) -0.0004(12)
P3B 0.0197(16) 0.0096(15) 0.0177(17) 0.0023(13) -0.0028(13) 0.0008(12)
O1 0.044(6) 0.033(5) 0.019(5) 0.012(4) 0.010(4) 0.005(4)
O2 0.037(5) 0.037(6) 0.036(6) 0.009(5) -0.006(4) 0.015(4)
O3 0.027(5) 0.016(5) 0.048(6) 0.004(4) -0.012(4) 0.000(4)
O4 0.041(5) 0.021(5) 0.041(6) -0.002(4) -0.006(4) 0.001(4)
O5 0.048(6) 0.020(5) 0.038(6) 0.005(5) -0.002(4) -0.003(4)
O6 0.038(6) 0.045(6) 0.068(8) -0.028(6) 0.008(5) -0.009(5)
O7 0.038(6) 0.046(6) 0.034(6) -0.013(5) -0.005(5) -0.003(5)
O8 0.053(6) 0.026(5) 0.027(6) 0.011(4) 0.008(4) -0.001(4)
O9 0.048(6) 0.025(5) 0.055(7) -0.005(5) 0.008(5) 0.008(5)
O10 0.036(6) 0.044(6) 0.039(6) 0.012(5) 0.001(4) -0.006(5)
O11 0.052(6) 0.057(7) 0.037(7) -0.014(5) 0.001(5) -0.033(5)
O12 0.056(6) 0.030(5) 0.029(6) 0.003(5) 0.003(5) -0.012(4)
O13 0.033(5) 0.017(5) 0.045(6) -0.001(4) 0.004(4) -0.007(4)
O14 0.029(5) 0.018(5) 0.088(8) 0.008(5) -0.021(5) -0.008(4)
O15 0.027(5) 0.017(5) 0.051(6) -0.001(4) -0.011(4) -0.006(4)
O16 0.030(5) 0.036(5) 0.028(5) 0.010(4) -0.005(4) -0.002(4)
O14B 0.021(5) 0.029(5) 0.046(6) -0.005(5) -0.008(4) -0.006(4)
O18 0.028(5) 0.016(5) 0.043(6) 0.011(4) -0.001(4) 0.004(4)
O16B 0.022(5) 0.021(5) 0.035(6) 0.000(4) 0.017(4) -0.006(4)
O9B 0.034(5) 0.023(5) 0.027(5) -0.007(4) 0.005(4) -0.010(4)
O5B 0.023(5) 0.077(8) 0.051(7) 0.001(6) -0.008(5) -0.001(5)
O6B 0.044(6) 0.078(8) 0.024(6) -0.002(5) -0.014(5) 0.011(5)
O3B 0.064(6) 0.017(5) 0.050(7) 0.014(5) -0.033(5) 0.000(4)
O7B 0.035(5) 0.034(6) 0.031(6) 0.010(5) 0.009(4) -0.001(4)
O8B 0.020(5) 0.042(5) 0.026(5) 0.008(4) -0.001(4) 0.005(4)
O10B 0.021(5) 0.026(5) 0.022(5) 0.002(4) 0.001(4) -0.005(4)
O11B 0.026(5) 0.037(6) 0.024(5) 0.013(4) -0.001(4) 0.005(4)
O4B 0.034(5) 0.017(5) 0.041(6) 0.000(4) -0.021(4) 0.001(4)
O12B 0.032(5) 0.037(6) 0.025(6) -0.009(4) 0.000(4) 0.003(4)
O13B 0.015(5) 0.045(6) 0.041(6) 0.002(5) 0.001(4) 0.015(4)
O1B 0.041(6) 0.032(5) 0.047(7) -0.008(5) -0.003(5) 0.008(4)
O2B 0.032(5) 0.022(5) 0.053(7) 0.009(5) 0.019(4) -0.008(4)
O90 0.038(5) 0.022(5) 0.026(5) -0.003(4) -0.010(4) 0.006(4)
O91 0.031(6) 0.106(9) 0.022(6) -0.015(6) -0.008(4) -0.007(5)
O90B 0.023(5) 0.020(5) 0.033(6) -0.006(4) -0.010(4) 0.005(4)
O91B 0.047(6) 0.042(6) 0.056(7) -0.013(5) -0.033(5) 0.002(5)
O137 0.068(7) 0.041(6) 0.024(6) 0.000(5) -0.002(5) -0.007(5)
O140 0.032(5) 0.027(5) 0.031(6) 0.002(4) 0.002(4) -0.008(4)
O143 0.037(5) 0.029(5) 0.048(6) 0.005(5) -0.003(4) -0.008(4)
O146 0.066(7) 0.028(5) 0.030(6) 0.008(5) -0.006(5) -0.018(5)
C1 0.050(9) 0.022(7) 0.017(7) 0.005(6) 0.001(6) -0.001(6)
C2 0.022(7) 0.023(7) 0.021(7) 0.002(6) 0.000(6) 0.001(5)
C3 0.042(9) 0.022(7) 0.028(8) 0.008(6) -0.014(6) -0.007(6)
C4 0.022(7) 0.024(8) 0.036(8) 0.004(6) 0.001(6) -0.004(6)
C5 0.033(8) 0.019(7) 0.027(8) -0.009(6) -0.005(6) 0.007(6)
C6 0.035(8) 0.028(8) 0.024(8) -0.002(6) -0.010(6) 0.003(6)
C7 0.018(7) 0.032(8) 0.022(8) -0.003(6) 0.006(6) -0.005(6)
C8 0.035(8) 0.030(8) 0.023(8) -0.005(7) 0.002(6) 0.001(6)
C9 0.041(8) 0.009(7) 0.042(9) 0.005(6) 0.005(7) -0.009(6)
C10 0.034(8) 0.021(7) 0.027(8) -0.001(6) -0.004(6) 0.001(6)
C11 0.031(8) 0.023(7) 0.023(8) -0.002(6) 0.009(6) -0.016(6)
C12 0.023(5) 0.015(5) 0.028(6) 0.013(5) -0.003(5) -0.007(4)
C13 0.031(6) 0.013(6) 0.025(6) -0.009(5) -0.006(5) 0.007(5)
C14 0.009(6) 0.012(7) 0.059(10) 0.002(7) -0.010(6) -0.001(5)
C15 0.028(8) 0.012(7) 0.036(8) 0.001(6) -0.001(6) -0.005(6)
C16 0.023(7) 0.007(6) 0.031(8) 0.004(6) -0.002(6) 0.004(5)
C14B 0.026(7) 0.011(6) 0.019(7) 0.010(5) 0.001(5) -0.001(5)
C18 0.017(5) 0.022(5) 0.024(6) -0.003(5) 0.000(4) -0.015(5)
C16B 0.014(6) 0.023(7) 0.018(7) -0.004(6) 0.002(5) -0.001(5)
C9B 0.045(8) 0.012(7) 0.023(8) 0.001(6) 0.014(6) -0.002(6)
C5B 0.040(8) 0.023(7) 0.020(7) -0.004(6) -0.007(6) 0.004(6)
C6B 0.029(8) 0.036(8) 0.033(9) 0.008(7) -0.011(6) -0.010(6)
C3B 0.032(8) 0.026(8) 0.034(9) 0.000(7) -0.005(6) -0.003(6)
C7B 0.024(7) 0.019(7) 0.034(8) 0.009(6) 0.004(6) -0.003(5)
C8B 0.021(7) 0.012(6) 0.017(7) 0.000(5) -0.001(5) -0.002(5)
C10B 0.019(7) 0.017(7) 0.023(7) 0.002(5) 0.004(5) -0.014(5)
C11B 0.016(7) 0.035(8) 0.021(8) -0.006(7) -0.011(6) 0.004(6)
C4B 0.015(7) 0.017(7) 0.036(8) -0.001(6) 0.001(6) 0.001(5)
C12B 0.014(7) 0.022(7) 0.030(8) 0.007(6) 0.008(6) 0.010(5)
C13B 0.021(7) 0.017(7) 0.038(8) 0.001(6) 0.002(6) -0.013(6)
C1B 0.029(7) 0.029(8) 0.020(7) 0.004(6) 0.008(6) 0.014(6)
C2B 0.027(5) 0.009(5) 0.026(6) -0.005(5) -0.002(5) 0.000(4)
C33 0.008(6) 0.018(6) 0.015(7) 0.009(5) 0.000(5) 0.004(5)
C34 0.009(6) 0.016(6) 0.026(7) 0.005(6) 0.003(5) 0.005(5)
C35 0.011(6) 0.017(7) 0.045(9) 0.000(6) -0.002(6) 0.004(5)
C36 0.019(7) 0.026(8) 0.050(10) 0.014(7) 0.017(6) 0.006(6)
C37 0.031(6) 0.015(5) 0.023(6) 0.009(5) 0.008(5) -0.003(5)
C38 0.018(6) 0.015(6) 0.025(7) -0.007(6) -0.001(5) 0.005(5)
C39 0.015(6) 0.025(7) 0.022(7) -0.007(6) 0.002(5) 0.004(5)
C40 0.019(7) 0.020(7) 0.026(7) 0.004(6) 0.008(5) -0.001(5)
C41 0.008(6) 0.024(7) 0.044(9) -0.010(6) 0.000(6) -0.003(5)
C42 0.016(7) 0.054(10) 0.033(9) -0.012(7) 0.001(6) -0.009(7)
C43 0.023(7) 0.041(8) 0.025(8) -0.011(7) -0.005(6) 0.002(6)
C44 0.010(6) 0.018(7) 0.030(8) -0.009(6) 0.004(5) -0.003(5)
C45 0.013(5) 0.007(5) 0.026(6) 0.007(4) 0.004(4) 0.000(4)
C46 0.009(6) 0.017(6) 0.025(7) 0.002(5) -0.002(5) -0.005(5)
C47 0.028(7) 0.010(6) 0.035(8) 0.006(6) 0.004(6) -0.003(5)
C48 0.028(8) 0.025(7) 0.057(10) -0.010(7) 0.018(7) -0.017(6)
C49 0.037(9) 0.043(9) 0.045(10) -0.015(8) 0.011(7) -0.028(7)
C50 0.017(7) 0.043(9) 0.034(9) -0.004(7) -0.003(6) -0.010(6)
C51 0.019(7) 0.026(7) 0.027(8) 0.009(6) 0.003(5) -0.002(6)
C52 0.010(6) 0.021(7) 0.019(7) -0.001(6) -0.004(5) 0.011(5)
C53 0.017(6) 0.019(7) 0.034(8) 0.001(6) 0.001(6) -0.010(5)
C54 0.027(7) 0.023(7) 0.031(8) -0.002(6) 0.002(6) -0.010(6)
C55 0.028(7) 0.029(8) 0.026(8) -0.006(6) 0.000(6) 0.007(6)
C56 0.020(7) 0.026(7) 0.016(7) 0.012(6) 0.003(5) -0.001(5)
C57 0.015(6) 0.023(7) 0.032(8) 0.000(6) 0.003(6) 0.002(5)
C58 0.003(5) 0.014(5) 0.028(6) 0.000(5) 0.002(4) -0.001(4)
C59 0.020(6) 0.013(6) 0.027(8) 0.004(6) 0.000(5) 0.000(5)
C60 0.015(6) 0.023(7) 0.030(8) 0.003(6) -0.004(6) -0.007(5)
C61 0.008(6) 0.012(7) 0.056(10) 0.003(7) 0.000(6) -0.005(5)
C62 0.014(6) 0.023(7) 0.030(8) 0.003(6) -0.009(5) -0.006(5)
C63 0.030(7) 0.022(7) 0.021(7) 0.005(6) -0.007(6) -0.007(6)
C64 0.026(7) 0.020(7) 0.014(7) 0.001(5) -0.005(5) -0.006(5)
C65 0.015(6) 0.006(6) 0.033(8) 0.006(5) -0.003(5) -0.002(5)
C66 0.015(6) 0.007(6) 0.036(8) 0.000(6) -0.001(5) 0.006(5)
C67 0.009(6) 0.022(7) 0.026(7) -0.005(6) -0.007(5) -0.004(5)
C68 0.011(6) 0.030(7) 0.026(8) 0.001(6) -0.005(5) -0.001(5)
C69 0.010(6) 0.012(6) 0.025(7) 0.005(5) -0.004(5) -0.003(5)
C70 0.025(7) 0.021(7) 0.021(7) 0.000(6) -0.004(5) 0.005(5)
C71 0.013(6) 0.015(6) 0.022(7) 0.001(5) -0.010(5) -0.007(5)
C72 0.028(7) 0.023(7) 0.016(7) 0.006(6) -0.004(5) -0.003(5)
C73 0.031(6) 0.022(6) 0.037(7) 0.017(5) -0.004(5) -0.004(5)
C74 0.026(8) 0.052(9) 0.027(8) 0.021(7) 0.006(6) -0.009(7)
C75 0.004(6) 0.033(8) 0.037(8) 0.002(7) -0.008(5) -0.002(5)
C76 0.012(6) 0.024(7) 0.021(7) 0.002(6) -0.005(5) 0.002(5)
C77 0.017(6) 0.015(6) 0.024(7) 0.000(6) -0.001(5) 0.004(5)
C78 0.022(7) 0.014(6) 0.030(8) -0.003(6) -0.014(6) 0.008(5)
C79 0.024(7) 0.033(8) 0.040(9) -0.013(7) -0.012(6) -0.002(6)
C80 0.016(7) 0.040(8) 0.042(9) -0.003(7) -0.021(6) 0.001(6)
C81 0.030(7) 0.020(7) 0.029(8) 0.002(6) -0.015(6) 0.006(6)
C82 0.032(7) 0.027(7) 0.021(7) -0.008(6) -0.005(6) -0.007(6)
C64B 0.016(6) 0.015(6) 0.023(7) -0.005(5) -0.006(5) -0.001(5)
C65B 0.014(6) 0.009(6) 0.026(7) 0.000(5) -0.004(5) -0.006(5)
C66B 0.019(7) 0.013(6) 0.040(9) 0.004(6) -0.007(6) -0.002(5)
C67B 0.030(7) 0.016(7) 0.015(7) 0.009(5) -0.009(5) -0.007(5)
C68B 0.016(6) 0.023(7) 0.019(7) -0.004(6) -0.008(5) -0.007(5)
C69B 0.021(7) 0.021(7) 0.016(7) -0.003(6) -0.008(5) -0.002(5)
C58B 0.015(6) 0.015(6) 0.018(7) 0.003(5) -0.002(5) -0.003(5)
C59B 0.020(7) 0.020(7) 0.032(8) 0.007(6) 0.002(6) 0.000(5)
C60B 0.045(9) 0.032(8) 0.033(9) 0.001(7) 0.018(7) 0.003(7)
C61B 0.046(9) 0.024(8) 0.061(12) -0.007(8) 0.022(8) 0.000(7)
C62B 0.026(8) 0.026(8) 0.067(12) 0.001(8) 0.001(7) -0.017(6)
C63B 0.022(7) 0.027(8) 0.048(9) 0.009(7) 0.004(6) 0.007(6)
C70B 0.025(6) 0.005(6) 0.015(6) -0.001(5) 0.003(5) 0.004(5)
C77B 0.013(6) 0.018(6) 0.012(6) 0.005(5) 0.002(5) -0.010(5)
C82B 0.020(6) 0.008(6) 0.027(7) 0.002(5) 0.004(5) 0.003(5)
C81B 0.017(6) 0.019(7) 0.025(7) 0.000(6) 0.005(5) -0.002(5)
C80B 0.011(6) 0.030(7) 0.026(7) 0.005(6) -0.003(5) -0.008(5)
C79B 0.023(7) 0.014(6) 0.025(8) 0.008(6) -0.004(5) -0.001(5)
C78B 0.009(6) 0.009(6) 0.026(7) 0.002(5) -0.002(5) -0.001(5)
C71B 0.011(6) 0.011(6) 0.024(7) 0.001(5) -0.001(5) 0.001(5)
C76B 0.019(7) 0.010(6) 0.045(9) -0.002(6) -0.008(6) -0.002(5)
C75B 0.026(7) 0.017(7) 0.047(9) 0.010(7) -0.001(6) -0.015(6)
C74B 0.037(8) 0.013(7) 0.045(9) -0.006(7) -0.008(7) 0.004(6)
C73B 0.029(7) 0.023(7) 0.028(8) -0.004(6) 0.013(6) -0.001(6)
C72B 0.031(7) 0.014(7) 0.034(8) -0.005(6) -0.008(6) 0.000(5)
C33B 0.024(7) 0.019(7) 0.013(6) 0.005(5) 0.001(5) -0.002(5)
C34B 0.028(7) 0.011(6) 0.019(7) 0.003(5) 0.004(5) 0.006(5)
C35B 0.015(6) 0.014(6) 0.030(8) 0.001(6) 0.000(5) -0.008(5)
C36B 0.024(7) 0.008(6) 0.025(7) 0.003(5) -0.005(5) -0.009(5)
C37B 0.034(8) 0.010(6) 0.027(8) -0.009(6) -0.009(6) 0.001(5)
C38B 0.025(7) 0.016(7) 0.020(7) 0.003(5) 0.002(5) 0.001(5)
C39B 0.030(7) 0.007(6) 0.015(7) -0.004(5) -0.007(5) 0.001(5)
C44B 0.010(6) 0.041(8) 0.029(8) 0.002(7) -0.001(5) 0.002(6)
C43B 0.017(7) 0.039(8) 0.025(8) 0.000(6) 0.002(6) 0.000(6)
C42B 0.032(8) 0.020(7) 0.019(7) 0.000(6) 0.012(6) -0.010(6)
C41B 0.010(7) 0.103(13) 0.032(9) 0.004(9) 0.001(6) -0.018(7)
C40B 0.013(7) 0.093(12) 0.035(9) -0.008(9) -0.010(6) 0.002(7)
C45B 0.022(6) 0.010(6) 0.018(7) 0.006(5) 0.005(5) -0.007(5)
C46B 0.008(6) 0.022(7) 0.012(6) -0.004(5) -0.004(5) 0.005(5)
C47B 0.026(8) 0.053(10) 0.047(10) 0.006(8) 0.002(7) -0.011(7)
C48B 0.022(7) 0.069(11) 0.037(9) 0.024(8) -0.009(7) -0.014(7)
C49B 0.030(7) 0.028(7) 0.013(7) -0.006(6) -0.014(6) -0.006(6)
C50B 0.053(10) 0.057(10) 0.017(8) 0.002(7) -0.007(7) 0.005(8)
C51B 0.038(8) 0.041(9) 0.030(9) -0.004(7) -0.001(7) 0.006(7)
C52B 0.011(6) 0.021(7) 0.025(7) -0.002(6) -0.009(5) 0.003(5)
C57B 0.020(7) 0.030(8) 0.042(9) 0.014(7) 0.009(6) 0.013(6)
C56B 0.036(9) 0.032(8) 0.043(9) 0.003(7) 0.002(7) 0.003(7)
C55B 0.026(8) 0.038(9) 0.042(9) 0.002(7) 0.015(6) -0.018(6)
C54B 0.029(8) 0.025(8) 0.040(9) 0.000(7) 0.012(6) -0.006(6)
C53B 0.027(7) 0.023(7) 0.022(7) -0.004(6) -0.001(6) 0.002(6)
C90 0.023(5) 0.010(5) 0.030(6) 0.000(5) 0.000(5) 0.008(4)
C91 0.006(6) 0.037(8) 0.045(10) -0.003(7) 0.002(6) 0.011(5)
C90B 0.011(6) 0.012(6) 0.020(7) 0.008(5) 0.010(5) 0.006(5)
C91B 0.032(8) 0.023(7) 0.022(8) 0.013(6) 0.002(6) 0.005(6)
C137 0.034(8) 0.033(8) 0.018(7) -0.007(6) 0.003(6) 0.007(6)
C138 0.034(8) 0.064(10) 0.020(8) 0.005(7) -0.002(6) 0.004(7)
C139 0.032(8) 0.039(9) 0.068(11) 0.012(8) 0.014(7) 0.008(7)
C140 0.012(6) 0.033(8) 0.026(8) -0.002(7) -0.011(5) 0.001(6)
C141 0.067(10) 0.021(8) 0.057(11) 0.002(8) 0.005(8) -0.011(7)
C142 0.034(8) 0.043(9) 0.040(9) -0.012(7) -0.002(7) -0.004(6)
C143 0.009(6) 0.017(7) 0.049(9) 0.000(7) -0.001(6) 0.002(5)
C144 0.049(9) 0.068(11) 0.050(11) 0.025(9) -0.001(8) -0.023(8)
C145 0.068(11) 0.040(9) 0.064(12) -0.004(9) 0.000(9) -0.026(8)
C146 0.018(7) 0.028(8) 0.037(9) 0.002(7) -0.007(6) 0.000(6)
C148 0.042(9) 0.037(9) 0.052(10) 0.012(8) -0.002(7) 0.003(7)
C149 0.061(10) 0.038(9) 0.036(9) 0.015(7) -0.019(7) -0.005(7)
C150 0.006(6) 0.013(6) 0.034(8) 0.002(5) -0.010(5) 0.002(5)
C151 0.014(5) 0.005(5) 0.027(6) 0.004(4) -0.002(4) -0.005(4)

loop_
_atom_type_symbol
_atom_type_description
_atom_type_scat_dispersion_real
_atom_type_scat_dispersion_imag
_atom_type_scat_source
C C 0.0033 0.0016 'International Tables Vol C Tables 4.2.6.8 and 6.1.1.4'
H H 0.0000 0.0000 'International Tables Vol C Tables 4.2.6.8 and 6.1.1.4'
O O 0.0106 0.0060 'International Tables Vol C Tables 4.2.6.8 and 6.1.1.4'
P P 0.1023 0.0942 'International Tables Vol C Tables 4.2.6.8 and 6.1.1.4'
Ru Ru -1.2594 0.8363 'International Tables Vol C Tables 4.2.6.8 and 6.1.1.4'
Pt Pt -1.7033 8.3905 'International Tables Vol C Tables 4.2.6.8 and 6.1.1.4'

loop_
_geom_angle_atom_site_label_1
_geom_angle_atom_site_label_2
_geom_angle_atom_site_label_3
_geom_angle
_geom_angle_site_symmetry_1
_geom_angle_site_symmetry_3
_geom_angle_publ_flag
C90 Pt1 P2 91.6(3) . . ?
C90 Pt1 P1 90.9(3) . . ?
P2 Pt1 P1 177.10(10) . . ?
C90 Pt1 Pt2 177.5(3) . . ?
P2 Pt1 Pt2 89.23(7) . . ?
P1 Pt1 Pt2 88.25(7) . . ?
C91 Pt2 P3 96.6(3) . . ?
C91 Pt2 P4 93.1(3) . . ?
P3 Pt2 P4 170.10(11) . . ?
C91 Pt2 Pt1 176.9(4) . . ?
P3 Pt2 Pt1 84.21(8) . . ?
P4 Pt2 Pt1 86.17(8) . . ?
C90B Pt1B P2B 90.8(3) . . ?
C90B Pt1B P1B 91.0(3) . . ?
P2B Pt1B P1B 178.14(10) . . ?
C90B Pt1B Pt2B 177.8(3) . . ?
P2B Pt1B Pt2B 88.31(7) . . ?
P1B Pt1B Pt2B 89.87(7) . . ?
C91B Pt2B P3B 95.5(3) . . ?
C91B Pt2B P4B 93.4(3) . . ?
P3B Pt2B P4B 171.07(11) . . ?
C91B Pt2B Pt1B 176.5(3) . . ?
P3B Pt2B Pt1B 85.33(7) . . ?
P4B Pt2B Pt1B 85.80(7) . . ?
C1 Ru1 C2 97.1(5) . . ?
C1 Ru1 C150 121.9(5) . . ?
C2 Ru1 C150 140.1(5) . . ?
C1 Ru1 C4 93.7(5) . . ?
C2 Ru1 C4 94.6(5) . . ?
C150 Ru1 C4 91.2(4) . . ?
C1 Ru1 C3 87.4(5) . . ?
C2 Ru1 C3 85.7(5) . . ?
C150 Ru1 C3 87.9(4) . . ?
C4 Ru1 C3 178.9(4) . . ?
C1 Ru1 Ru4 118.6(4) . . ?
C2 Ru1 Ru4 124.0(3) . . ?
C150 Ru1 Ru4 46.0(3) . . ?
C4 Ru1 Ru4 45.5(3) . . ?
C3 Ru1 Ru4 133.5(3) . . ?
C1 Ru1 Ru2 106.6(4) . . ?
C2 Ru1 Ru2 119.1(3) . . ?
C150 Ru1 Ru2 45.9(3) . . ?
C4 Ru1 Ru2 137.0(3) . . ?
C3 Ru1 Ru2 42.1(3) . . ?
Ru4 Ru1 Ru2 91.85(4) . . ?
C1 Ru1 Ru3 164.5(4) . . ?
C2 Ru1 Ru3 95.1(3) . . ?
C150 Ru1 Ru3 45.1(3) . . ?
C4 Ru1 Ru3 94.8(3) . . ?
C3 Ru1 Ru3 84.1(3) . . ?
Ru4 Ru1 Ru3 60.67(3) . . ?
Ru2 Ru1 Ru3 58.85(3) . . ?
C1 Ru1 Ru5 79.1(4) . . ?
C2 Ru1 Ru5 175.4(3) . . ?
C150 Ru1 Ru5 43.2(3) . . ?
C4 Ru1 Ru5 88.2(3) . . ?
C3 Ru1 Ru5 91.5(3) . . ?
Ru4 Ru1 Ru5 60.50(3) . . ?
Ru2 Ru1 Ru5 60.17(3) . . ?
Ru3 Ru1 Ru5 88.25(3) . . ?
C6 Ru2 C5 91.0(5) . . ?
C6 Ru2 C3 101.3(5) . . ?
C5 Ru2 C3 100.6(5) . . ?
C6 Ru2 C150 125.5(5) . . ?
C5 Ru2 C150 130.3(5) . . ?
C3 Ru2 C150 103.0(4) . . ?
C6 Ru2 Ru3 83.2(4) . . ?
C5 Ru2 Ru3 163.4(3) . . ?
C3 Ru2 Ru3 95.8(4) . . ?
C150 Ru2 Ru3 46.6(3) . . ?
C6 Ru2 Ru6 97.1(4) . . ?
C5 Ru2 Ru6 104.8(3) . . ?
C3 Ru2 Ru6 148.2(4) . . ?
C150 Ru2 Ru6 45.5(3) . . ?
Ru3 Ru2 Ru6 60.85(3) . . ?
C6 Ru2 Ru1 133.2(4) . . ?
C5 Ru2 Ru1 130.9(3) . . ?
C3 Ru2 Ru1 57.0(4) . . ?
C150 Ru2 Ru1 46.1(3) . . ?
Ru3 Ru2 Ru1 61.54(3) . . ?
Ru6 Ru2 Ru1 91.60(4) . . ?
C6 Ru2 Ru5 154.4(4) . . ?
C5 Ru2 Ru5 88.1(3) . . ?
C3 Ru2 Ru5 104.0(4) . . ?
C150 Ru2 Ru5 43.9(3) . . ?
Ru3 Ru2 Ru5 90.47(4) . . ?
Ru6 Ru2 Ru5 58.57(3) . . ?
Ru1 Ru2 Ru5 61.47(3) . . ?
C8 Ru3 C7 91.5(5) . . ?
C8 Ru3 C9 91.5(5) . . ?
C7 Ru3 C9 105.5(5) . . ?
C8 Ru3 C150 132.6(5) . . ?
C7 Ru3 C150 121.9(4) . . ?
C9 Ru3 C150 108.2(5) . . ?
C8 Ru3 Ru2 174.8(4) . . ?
C7 Ru3 Ru2 86.1(3) . . ?
C9 Ru3 Ru2 93.6(4) . . ?
C150 Ru3 Ru2 46.3(3) . . ?
C8 Ru3 Ru6 123.7(4) . . ?
C7 Ru3 Ru6 142.1(4) . . ?
C9 Ru3 Ru6 64.1(4) . . ?
C150 Ru3 Ru6 45.0(3) . . ?
Ru2 Ru3 Ru6 59.93(3) . . ?
C8 Ru3 Ru4 87.9(4) . . ?
C7 Ru3 Ru4 139.6(3) . . ?
C9 Ru3 Ru4 114.9(4) . . ?
C150 Ru3 Ru4 44.7(3) . . ?
Ru2 Ru3 Ru4 90.94(4) . . ?
Ru6 Ru3 Ru4 63.14(3) . . ?
C8 Ru3 Ru1 115.7(3) . . ?
C7 Ru3 Ru1 86.1(3) . . ?
C9 Ru3 Ru1 150.5(4) . . ?
C150 Ru3 Ru1 45.1(3) . . ?
Ru2 Ru3 Ru1 59.60(3) . . ?
Ru6 Ru3 Ru1 89.96(4) . . ?
Ru4 Ru3 Ru1 58.42(3) . . ?
C10 Ru4 C11 87.5(5) . . ?
C10 Ru4 C4 98.5(5) . . ?
C11 Ru4 C4 98.9(5) . . ?
C10 Ru4 C150 136.5(5) . . ?
C11 Ru4 C150 131.0(5) . . ?
C4 Ru4 C150 94.6(4) . . ?
C10 Ru4 Ru1 126.9(4) . . ?
C11 Ru4 Ru1 130.9(3) . . ?
C4 Ru4 Ru1 48.4(3) . . ?
C150 Ru4 Ru1 46.5(3) . . ?
C10 Ru4 Ru3 91.9(4) . . ?
C11 Ru4 Ru3 163.8(4) . . ?
C4 Ru4 Ru3 97.2(4) . . ?
C150 Ru4 Ru3 45.2(3) . . ?
Ru1 Ru4 Ru3 60.91(3) . . ?
C10 Ru4 Ru5 170.3(4) . . ?
C11 Ru4 Ru5 88.9(3) . . ?
C4 Ru4 Ru5 91.0(3) . . ?
C150 Ru4 Ru5 43.8(3) . . ?
Ru1 Ru4 Ru5 61.60(3) . . ?
Ru3 Ru4 Ru5 88.98(4) . . ?
C10 Ru4 Ru6 116.1(4) . . ?
C11 Ru4 Ru6 107.9(4) . . ?
C4 Ru4 Ru6 136.3(3) . . ?
C150 Ru4 Ru6 42.0(3) . . ?
Ru1 Ru4 Ru6 88.45(3) . . ?
Ru3 Ru4 Ru6 58.06(3) . . ?
Ru5 Ru4 Ru6 56.61(3) . . ?
C12 Ru5 C13 90.0(5) . . ?
C12 Ru5 C150 131.6(4) . . ?
C13 Ru5 C150 134.1(4) . . ?
C12 Ru5 C16 98.4(5) . . ?
C13 Ru5 C16 99.1(5) . . ?
C150 Ru5 C16 93.5(4) . . ?
C12 Ru5 Ru6 129.3(3) . . ?
C13 Ru5 Ru6 126.1(3) . . ?
C150 Ru5 Ru6 46.2(3) . . ?
C16 Ru5 Ru6 47.5(3) . . ?
C12 Ru5 Ru2 166.9(3) . . ?
C13 Ru5 Ru2 90.1(3) . . ?
C150 Ru5 Ru2 44.8(3) . . ?
C16 Ru5 Ru2 94.5(3) . . ?
Ru6 Ru5 Ru2 59.73(3) . . ?
C12 Ru5 Ru4 87.9(3) . . ?
C13 Ru5 Ru4 167.4(3) . . ?
C150 Ru5 Ru4 44.5(3) . . ?
C16 Ru5 Ru4 93.5(3) . . ?
Ru6 Ru5 Ru4 63.71(3) . . ?
Ru2 Ru5 Ru4 89.20(4) . . ?
C12 Ru5 Ru1 109.6(3) . . ?
C13 Ru5 Ru1 111.5(4) . . ?
C150 Ru5 Ru1 44.3(3) . . ?
C16 Ru5 Ru1 137.8(3) . . ?
Ru6 Ru5 Ru1 90.42(4) . . ?
Ru2 Ru5 Ru1 58.36(3) . . ?
Ru4 Ru5 Ru1 57.90(3) . . ?
C14 Ru6 C15 97.7(5) . . ?
C14 Ru6 C150 129.9(4) . . ?
C15 Ru6 C150 130.6(5) . . ?
C14 Ru6 C16 89.6(5) . . ?
C15 Ru6 C16 100.7(5) . . ?
C150 Ru6 C16 92.8(4) . . ?
C14 Ru6 Ru5 115.1(4) . . ?
C15 Ru6 Ru5 130.5(4) . . ?
C150 Ru6 Ru5 45.7(3) . . ?
C16 Ru6 Ru5 47.2(3) . . ?
C14 Ru6 Ru2 84.1(3) . . ?
C15 Ru6 Ru2 163.2(4) . . ?
C150 Ru6 Ru2 45.9(3) . . ?
C16 Ru6 Ru2 96.0(3) . . ?
Ru5 Ru6 Ru2 61.70(3) . . ?
C14 Ru6 Ru3 117.2(4) . . ?
C15 Ru6 Ru3 105.9(4) . . ?
C150 Ru6 Ru3 45.7(3) . . ?
C16 Ru6 Ru3 138.4(3) . . ?
Ru5 Ru6 Ru3 91.35(4) . . ?
Ru2 Ru6 Ru3 59.22(3) . . ?
C14 Ru6 Ru4 172.1(3) . . ?
C15 Ru6 Ru4 90.1(3) . . ?
C150 Ru6 Ru4 42.1(3) . . ?
C16 Ru6 Ru4 90.2(3) . . ?
Ru5 Ru6 Ru4 59.68(3) . . ?
Ru2 Ru6 Ru4 88.06(3) . . ?
Ru3 Ru6 Ru4 58.81(3) . . ?
C14B Ru6B C18 99.7(4) . . ?
C14B Ru6B C151 132.0(4) . . ?
C18 Ru6B C151 127.9(4) . . ?
C14B Ru6B C9B 92.5(5) . . ?
C18 Ru6B C9B 92.5(5) . . ?
C151 Ru6B C9B 91.3(4) . . ?
C14B Ru6B C16B 86.4(4) . . ?
C18 Ru6B C16B 86.6(4) . . ?
C151 Ru6B C16B 90.2(4) . . ?
C9B Ru6B C16B 178.5(4) . . ?
C14B Ru6B Ru3B 126.3(3) . . ?
C18 Ru6B Ru3B 111.6(3) . . ?
C151 Ru6B Ru3B 46.6(3) . . ?
C9B Ru6B Ru3B 45.6(3) . . ?
C16B Ru6B Ru3B 136.0(3) . . ?
C14B Ru6B Ru5B 109.4(3) . . ?
C18 Ru6B Ru5B 118.5(3) . . ?
C151 Ru6B Ru5B 46.3(3) . . ?
C9B Ru6B Ru5B 136.7(3) . . ?
C16B Ru6B Ru5B 44.8(3) . . ?
Ru3B Ru6B Ru5B 92.83(4) . . ?
C14B Ru6B Ru2B 89.1(3) . . ?
C18 Ru6B Ru2B 170.8(3) . . ?
C151 Ru6B Ru2B 43.8(3) . . ?
C9B Ru6B Ru2B 84.4(3) . . ?
C16B Ru6B Ru2B 96.6(3) . . ?
Ru3B Ru6B Ru2B 60.35(3) . . ?
Ru5B Ru6B Ru2B 60.01(3) . . ?
C14B Ru6B Ru4B 168.1(3) . . ?
C18 Ru6B Ru4B 85.0(3) . . ?
C151 Ru6B Ru4B 43.0(3) . . ?
C9B Ru6B Ru4B 98.2(3) . . ?
C16B Ru6B Ru4B 83.0(3) . . ?
Ru3B Ru6B Ru4B 60.42(3) . . ?
Ru5B Ru6B Ru4B 59.02(3) . . ?
Ru2B Ru6B Ru4B 86.83(3) . . ?
C6B Ru2B C5B 90.2(5) . . ?
C6B Ru2B C3B 97.0(5) . . ?
C5B Ru2B C3B 98.3(5) . . ?
C6B Ru2B C151 129.4(5) . . ?
C5B Ru2B C151 132.6(5) . . ?
C3B Ru2B C151 100.7(5) . . ?
C6B Ru2B Ru1B 127.8(4) . . ?
C5B Ru2B Ru1B 132.1(3) . . ?
C3B Ru2B Ru1B 54.5(4) . . ?
C151 Ru2B Ru1B 46.2(3) . . ?
C6B Ru2B Ru5B 164.3(4) . . ?
C5B Ru2B Ru5B 89.6(4) . . ?
C3B Ru2B Ru5B 98.5(4) . . ?
C151 Ru2B Ru5B 44.9(3) . . ?
Ru1B Ru2B Ru5B 61.68(3) . . ?
C6B Ru2B Ru3B 85.4(4) . . ?
C5B Ru2B Ru3B 160.1(3) . . ?
C3B Ru2B Ru3B 101.5(3) . . ?
C151 Ru2B Ru3B 44.8(3) . . ?
Ru1B Ru2B Ru3B 63.62(3) . . ?
Ru5B Ru2B Ru3B 89.57(4) . . ?
C6B Ru2B Ru6B 107.5(4) . . ?
C5B Ru2B Ru6B 106.1(4) . . ?
C3B Ru2B Ru6B 145.0(4) . . ?
C151 Ru2B Ru6B 44.3(3) . . ?
Ru1B Ru2B Ru6B 90.53(4) . . ?
Ru5B Ru2B Ru6B 57.71(3) . . ?
Ru3B Ru2B Ru6B 57.36(3) . . ?
C8B Ru3B C7B 90.3(5) . . ?
C8B Ru3B C9B 90.1(5) . . ?
C7B Ru3B C9B 102.1(5) . . ?
C8B Ru3B C151 133.5(4) . . ?
C7B Ru3B C151 132.5(4) . . ?
C9B Ru3B C151 96.2(4) . . ?
C8B Ru3B Ru6B 115.3(3) . . ?
C7B Ru3B Ru6B 138.9(4) . . ?
C9B Ru3B Ru6B 49.9(3) . . ?
C151 Ru3B Ru6B 47.2(3) . . ?
C8B Ru3B Ru2B 177.6(3) . . ?
C7B Ru3B Ru2B 91.9(3) . . ?
C9B Ru3B Ru2B 88.4(3) . . ?
C151 Ru3B Ru2B 44.9(3) . . ?
Ru6B Ru3B Ru2B 62.28(3) . . ?
C8B Ru3B Ru4B 89.6(3) . . ?
C7B Ru3B Ru4B 154.5(4) . . ?
C9B Ru3B Ru4B 103.4(3) . . ?
C151 Ru3B Ru4B 44.0(3) . . ?
Ru6B Ru3B Ru4B 62.27(3) . . ?
Ru2B Ru3B Ru4B 88.82(3) . . ?
C8B Ru3B Ru1B 123.1(3) . . ?
C7B Ru3B Ru1B 103.0(4) . . ?
C9B Ru3B Ru1B 137.7(3) . . ?
C151 Ru3B Ru1B 42.5(3) . . ?
Ru6B Ru3B Ru1B 89.67(3) . . ?
Ru2B Ru3B Ru1B 57.28(3) . . ?
Ru4B Ru3B Ru1B 56.71(3) . . ?
C11B Ru4B C10B 91.0(5) . . ?
C11B Ru4B C151 129.2(4) . . ?
C10B Ru4B C151 134.8(5) . . ?
C11B Ru4B C4B 103.0(5) . . ?
C10B Ru4B C4B 94.0(4) . . ?
C151 Ru4B C4B 95.6(4) . . ?
C11B Ru4B Ru1B 134.6(3) . . ?
C10B Ru4B Ru1B 121.6(3) . . ?
C151 Ru4B Ru1B 46.7(3) . . ?
C4B Ru4B Ru1B 49.2(3) . . ?
C11B Ru4B Ru5B 86.8(3) . . ?
C10B Ru4B Ru5B 175.5(3) . . ?
C151 Ru4B Ru5B 45.8(3) . . ?
C4B Ru4B Ru5B 90.3(3) . . ?
Ru1B Ru4B Ru5B 62.49(3) . . ?
C11B Ru4B Ru3B 154.5(4) . . ?
C10B Ru4B Ru3B 90.0(3) . . ?
C151 Ru4B Ru3B 44.7(3) . . ?
C4B Ru4B Ru3B 102.4(4) . . ?
Ru1B Ru4B Ru3B 63.86(3) . . ?
Ru5B Ru4B Ru3B 90.33(4) . . ?
C11B Ru4B Ru6B 100.5(3) . . ?
C10B Ru4B Ru6B 118.6(3) . . ?
C151 Ru4B Ru6B 44.3(3) . . ?
C4B Ru4B Ru6B 139.2(3) . . ?
Ru1B Ru4B Ru6B 90.97(4) . . ?
Ru5B Ru4B Ru6B 58.13(3) . . ?
Ru3B Ru4B Ru6B 57.31(3) . . ?
C13B Ru5B C12B 92.0(5) . . ?
C13B Ru5B C16B 97.5(4) . . ?
C12B Ru5B C16B 98.7(5) . . ?
C13B Ru5B C151 134.1(5) . . ?
C12B Ru5B C151 126.9(4) . . ?
C16B Ru5B C151 99.1(4) . . ?
C13B Ru5B Ru6B 123.8(3) . . ?
C12B Ru5B Ru6B 133.9(3) . . ?
C16B Ru5B Ru6B 53.1(3) . . ?
C151 Ru5B Ru6B 47.0(3) . . ?
C13B Ru5B Ru4B 171.6(3) . . ?
C12B Ru5B Ru4B 85.1(3) . . ?
C16B Ru5B Ru4B 90.8(3) . . ?
C151 Ru5B Ru4B 45.1(3) . . ?
Ru6B Ru5B Ru4B 62.85(3) . . ?
C13B Ru5B Ru2B 89.2(4) . . ?
C12B Ru5B Ru2B 155.5(3) . . ?
C16B Ru5B Ru2B 105.4(3) . . ?
C151 Ru5B Ru2B 45.1(3) . . ?
Ru6B Ru5B Ru2B 62.28(3) . . ?
Ru4B Ru5B Ru2B 90.12(3) . . ?
C13B Ru5B Ru1B 114.6(3) . . ?
C12B Ru5B Ru1B 99.3(3) . . ?
C16B Ru5B Ru1B 142.3(3) . . ?
C151 Ru5B Ru1B 44.3(3) . . ?
Ru6B Ru5B Ru1B 91.27(3) . . ?
Ru4B Ru5B Ru1B 58.28(3) . . ?
Ru2B Ru5B Ru1B 58.37(3) . . ?
C1B Ru1B C2B 92.7(5) . . ?
C1B Ru1B C151 138.0(5) . . ?
C2B Ru1B C151 129.2(4) . . ?
C1B Ru1B C4B 89.7(5) . . ?
C2B Ru1B C4B 92.3(5) . . ?
C151 Ru1B C4B 91.6(4) . . ?
C1B Ru1B C3B 84.3(5) . . ?
C2B Ru1B C3B 93.0(5) . . ?
C151 Ru1B C3B 89.5(4) . . ?
C4B Ru1B C3B 172.2(4) . . ?
C1B Ru1B Ru4B 125.7(4) . . ?
C2B Ru1B Ru4B 114.9(3) . . ?
C151 Ru1B Ru4B 45.7(3) . . ?
C4B Ru1B Ru4B 46.3(3) . . ?
C3B Ru1B Ru4B 135.1(3) . . ?
C1B Ru1B Ru2B 116.3(4) . . ?
C2B Ru1B Ru2B 118.1(3) . . ?
C151 Ru1B Ru2B 46.0(3) . . ?
C4B Ru1B Ru2B 137.1(3) . . ?
C3B Ru1B Ru2B 43.5(3) . . ?
Ru4B Ru1B Ru2B 91.66(4) . . ?
C1B Ru1B Ru5B 94.3(4) . . ?
C2B Ru1B Ru5B 172.8(3) . . ?
C151 Ru1B Ru5B 44.0(3) . . ?
C4B Ru1B Ru5B 86.0(3) . . ?
C3B Ru1B Ru5B 89.4(3) . . ?
Ru4B Ru1B Ru5B 59.22(3) . . ?
Ru2B Ru1B Ru5B 59.94(3) . . ?
C1B Ru1B Ru3B 174.2(4) . . ?
C2B Ru1B Ru3B 87.0(3) . . ?
C151 Ru1B Ru3B 42.3(3) . . ?
C4B Ru1B Ru3B 96.2(3) . . ?
C3B Ru1B Ru3B 89.9(3) . . ?
Ru4B Ru1B Ru3B 59.43(3) . . ?
Ru2B Ru1B Ru3B 59.10(3) . . ?
Ru5B Ru1B Ru3B 86.22(3) . . ?
C39 P1 C33 102.6(5) . . ?
C39 P1 C45 106.0(5) . . ?
C33 P1 C45 111.0(5) . . ?
C39 P1 Pt1 114.5(4) . . ?
C33 P1 Pt1 108.8(3) . . ?
C45 P1 Pt1 113.4(3) . . ?
C64 P2 C58 105.0(5) . . ?
C64 P2 C70 105.2(5) . . ?
C58 P2 C70 106.9(5) . . ?
C64 P2 Pt1 113.0(4) . . ?
C58 P2 Pt1 111.8(3) . . ?
C70 P2 Pt1 114.3(3) . . ?
C46 P3 C45 106.6(5) . . ?
C46 P3 C52 105.1(5) . . ?
C45 P3 C52 106.2(5) . . ?
C46 P3 Pt2 115.5(3) . . ?
C45 P3 Pt2 103.9(3) . . ?
C52 P3 Pt2 118.6(3) . . ?
C71 P4 C70 107.3(5) . . ?
C71 P4 C77 102.1(5) . . ?
C70 P4 C77 106.0(5) . . ?
C71 P4 Pt2 116.8(4) . . ?
C70 P4 Pt2 104.3(4) . . ?
C77 P4 Pt2 119.5(4) . . ?
C58B P2B C64B 103.8(5) . . ?
C58B P2B C70B 108.5(5) . . ?
C64B P2B C70B 104.0(5) . . ?
C58B P2B Pt1B 111.4(3) . . ?
C64B P2B Pt1B 114.0(4) . . ?
C70B P2B Pt1B 114.3(3) . . ?
C33B P1B C45B 105.7(5) . . ?
C33B P1B C39B 103.8(5) . . ?
C45B P1B C39B 108.8(5) . . ?
C33B P1B Pt1B 112.9(3) . . ?
C45B P1B Pt1B 113.0(3) . . ?
C39B P1B Pt1B 112.1(3) . . ?
C77B P4B C71B 105.9(5) . . ?
C77B P4B C70B 109.6(5) . . ?
C71B P4B C70B 103.1(4) . . ?
C77B P4B Pt2B 115.4(4) . . ?
C71B P4B Pt2B 119.3(4) . . ?
C70B P4B Pt2B 102.5(3) . . ?
C52B P3B C45B 106.3(5) . . ?
C52B P3B C46B 104.3(5) . . ?
C45B P3B C46B 105.6(5) . . ?
C52B P3B Pt2B 116.7(4) . . ?
C45B P3B Pt2B 105.1(4) . . ?
C46B P3B Pt2B 117.8(4) . . ?
O1 C1 Ru1 175.6(11) . . ?
O2 C2 Ru1 177.4(11) . . ?
O3 C3 Ru2 154.8(10) . . ?
O3 C3 Ru1 124.3(9) . . ?
Ru2 C3 Ru1 80.9(4) . . ?
O4 C4 Ru4 139.3(9) . . ?
O4 C4 Ru1 134.5(9) . . ?
Ru4 C4 Ru1 86.1(5) . . ?
O5 C5 Ru2 174.9(10) . . ?
O6 C6 Ru2 177.0(12) . . ?
O7 C7 Ru3 175.9(11) . . ?
O8 C8 Ru3 177.2(11) . . ?
O9 C9 Ru3 164.0(11) . . ?
O10 C10 Ru4 176.4(11) . . ?
O11 C11 Ru4 178.1(11) . . ?
O12 C12 Ru5 176.5(10) . . ?
O13 C13 Ru5 176.1(10) . . ?
O14 C14 Ru6 175.8(11) . . ?
O15 C15 Ru6 174.5(11) . . ?
O16 C16 Ru5 137.6(9) . . ?
O16 C16 Ru6 137.1(9) . . ?
Ru5 C16 Ru6 85.3(4) . . ?
O14B C14B Ru6B 177.0(10) . . ?
O18 C18 Ru6B 178.2(10) . . ?
O16B C16B Ru5B 147.2(9) . . ?
O16B C16B Ru6B 130.6(8) . . ?
Ru5B C16B Ru6B 82.1(4) . . ?
O9B C9B Ru3B 141.5(9) . . ?
O9B C9B Ru6B 133.8(9) . . ?
Ru3B C9B Ru6B 84.6(4) . . ?
O5B C5B Ru2B 178.4(11) . . ?
O6B C6B Ru2B 178.2(11) . . ?
O3B C3B Ru2B 150.6(10) . . ?
O3B C3B Ru1B 127.4(9) . . ?
Ru2B C3B Ru1B 82.0(5) . . ?
O7B C7B Ru3B 177.4(11) . . ?
O8B C8B Ru3B 175.2(9) . . ?
O10B C10B Ru4B 175.2(10) . . ?
O11B C11B Ru4B 176.1(11) . . ?
O4B C4B Ru4B 140.3(9) . . ?
O4B C4B Ru1B 135.1(9) . . ?
Ru4B C4B Ru1B 84.5(5) . . ?
O12B C12B Ru5B 179.8(12) . . ?
O13B C13B Ru5B 175.2(11) . . ?
O1B C1B Ru1B 178.3(12) . . ?
O2B C2B Ru1B 177.9(10) . . ?
C38 C33 C34 119.2(10) . . ?
C38 C33 P1 117.9(9) . . ?
C34 C33 P1 122.5(8) . . ?
C35 C34 C33 118.3(11) . . ?
C35 C34 H34 120.8 . . ?
C33 C34 H34 120.8 . . ?
C36 C35 C34 121.9(12) . . ?
C36 C35 H35 119.1 . . ?
C34 C35 H35 119.1 . . ?
C37 C36 C35 119.8(12) . . ?
C37 C36 H36 120.1 . . ?
C35 C36 H36 120.1 . . ?
C36 C37 C38 119.1(11) . . ?
C36 C37 H37 120.5 . . ?
C38 C37 H37 120.5 . . ?
C33 C38 C37 121.6(11) . . ?
C33 C38 H38 119.2 . . ?
C37 C38 H38 119.2 . . ?
C44 C39 C40 118.4(10) . . ?
C44 C39 P1 121.2(9) . . ?
C40 C39 P1 120.4(8) . . ?
C41 C40 C39 119.2(11) . . ?
C41 C40 H40 120.4 . . ?
C39 C40 H40 120.4 . . ?
C40 C41 C42 121.4(11) . . ?
C40 C41 H41 119.3 . . ?
C42 C41 H41 119.3 . . ?
C43 C42 C41 120.0(12) . . ?
C43 C42 H42 120.0 . . ?
C41 C42 H42 120.0 . . ?
C42 C43 C44 119.9(12) . . ?
C42 C43 H43 120.1 . . ?
C44 C43 H43 120.1 . . ?
C43 C44 C39 121.0(11) . . ?
C43 C44 H44 119.5 . . ?
C39 C44 H44 119.5 . . ?
P3 C45 P1 106.7(5) . . ?
P3 C45 H45A 110.4 . . ?
P1 C45 H45A 110.4 . . ?
P3 C45 H45B 110.4 . . ?
P1 C45 H45B 110.4 . . ?
H45A C45 H45B 108.6 . . ?
C51 C46 C47 117.5(10) . . ?
C51 C46 P3 121.2(8) . . ?
C47 C46 P3 121.1(8) . . ?
C48 C47 C46 120.9(11) . . ?
C48 C47 H47 119.6 . . ?
C46 C47 H47 119.6 . . ?
C49 C48 C47 119.6(12) . . ?
C49 C48 H48 120.2 . . ?
C47 C48 H48 120.2 . . ?
C50 C49 C48 121.4(12) . . ?
C50 C49 H49 119.3 . . ?
C48 C49 H49 119.3 . . ?
C49 C50 C51 118.9(11) . . ?
C49 C50 H50 120.5 . . ?
C51 C50 H50 120.5 . . ?
C46 C51 C50 121.6(11) . . ?
C46 C51 H51 119.2 . . ?
C50 C51 H51 119.2 . . ?
C53 C52 C57 120.2(10) . . ?
C53 C52 P3 119.9(9) . . ?
C57 C52 P3 119.9(9) . . ?
C54 C53 C52 119.0(11) . . ?
C54 C53 H53 120.5 . . ?
C52 C53 H53 120.5 . . ?
C55 C54 C53 121.2(11) . . ?
C55 C54 H54 119.4 . . ?
C53 C54 H54 119.4 . . ?
C56 C55 C54 119.7(11) . . ?
C56 C55 H55 120.2 . . ?
C54 C55 H55 120.2 . . ?
C55 C56 C57 121.9(11) . . ?
C55 C56 H56 119.1 . . ?
C57 C56 H56 119.1 . . ?
C56 C57 C52 118.0(11) . . ?
C56 C57 H57 121.0 . . ?
C52 C57 H57 121.0 . . ?
C63 C58 C59 120.6(10) . . ?
C63 C58 P2 118.4(9) . . ?
C59 C58 P2 121.0(8) . . ?
C58 C59 C60 118.6(11) . . ?
C58 C59 H59 120.7 . . ?
C60 C59 H59 120.7 . . ?
C61 C60 C59 120.2(11) . . ?
C61 C60 H60 119.9 . . ?
C59 C60 H60 119.9 . . ?
C60 C61 C62 120.6(11) . . ?
C60 C61 H61 119.7 . . ?
C62 C61 H61 119.7 . . ?
C63 C62 C61 119.2(11) . . ?
C63 C62 H62 120.4 . . ?
C61 C62 H62 120.4 . . ?
C58 C63 C62 120.8(11) . . ?
C58 C63 H63 119.6 . . ?
C62 C63 H63 119.6 . . ?
C65 C64 C69 118.2(10) . . ?
C65 C64 P2 121.8(9) . . ?
C69 C64 P2 120.0(8) . . ?
C66 C65 C64 121.2(11) . . ?
C66 C65 H65 119.4 . . ?
C64 C65 H65 119.4 . . ?
C65 C66 C67 119.9(10) . . ?
C65 C66 H66 120.0 . . ?
C67 C66 H66 120.0 . . ?
C68 C67 C66 120.5(11) . . ?
C68 C67 H67 119.8 . . ?
C66 C67 H67 119.8 . . ?
C67 C68 C69 119.7(11) . . ?
C67 C68 H68 120.2 . . ?
C69 C68 H68 120.2 . . ?
C68 C69 C64 120.5(10) . . ?
C68 C69 H69 119.8 . . ?
C64 C69 H69 119.8 . . ?
P4 C70 P2 106.7(6) . . ?
P4 C70 H70A 110.4 . . ?
P2 C70 H70A 110.4 . . ?
P4 C70 H70B 110.4 . . ?
P2 C70 H70B 110.4 . . ?
H70A C70 H70B 108.6 . . ?
C72 C71 C76 120.2(11) . . ?
C72 C71 P4 120.2(9) . . ?
C76 C71 P4 119.5(8) . . ?
C71 C72 C73 118.3(11) . . ?
C71 C72 H72 120.9 . . ?
C73 C72 H72 120.9 . . ?
C74 C73 C72 120.7(11) . . ?
C74 C73 H73 119.6 . . ?
C72 C73 H73 119.6 . . ?
C73 C74 C75 120.6(11) . . ?
C73 C74 H74 119.7 . . ?
C75 C74 H74 119.7 . . ?
C76 C75 C74 119.2(11) . . ?
C76 C75 H75 120.4 . . ?
C74 C75 H75 120.4 . . ?
C75 C76 C71 120.9(11) . . ?
C75 C76 H76 119.6 . . ?
C71 C76 H76 119.6 . . ?
C82 C77 C78 119.0(10) . . ?
C82 C77 P4 123.5(9) . . ?
C78 C77 P4 117.5(8) . . ?
C79 C78 C77 120.7(11) . . ?
C79 C78 H78 119.7 . . ?
C77 C78 H78 119.7 . . ?
C78 C79 C80 120.2(11) . . ?
C78 C79 H79 119.9 . . ?
C80 C79 H79 119.9 . . ?
C79 C80 C81 119.1(11) . . ?
C79 C80 H80 120.4 . . ?
C81 C80 H80 120.4 . . ?
C82 C81 C80 121.2(11) . . ?
C82 C81 H81 119.4 . . ?
C80 C81 H81 119.4 . . ?
C81 C82 C77 119.8(11) . . ?
C81 C82 H82 120.1 . . ?
C77 C82 H82 120.1 . . ?
C69B C64B C65B 120.1(11) . . ?
C69B C64B P2B 122.2(8) . . ?
C65B C64B P2B 117.5(8) . . ?
C66B C65B C64B 118.3(11) . . ?
C66B C65B H65B 120.8 . . ?
C64B C65B H65B 120.8 . . ?
C65B C66B C67B 120.2(10) . . ?
C65B C66B H66B 119.9 . . ?
C67B C66B H66B 119.9 . . ?
C68B C67B C66B 120.7(11) . . ?
C68B C67B H67B 119.7 . . ?
C66B C67B H67B 119.7 . . ?
C67B C68B C69B 120.0(11) . . ?
C67B C68B H68B 120.0 . . ?
C69B C68B H68B 120.0 . . ?
C68B C69B C64B 120.5(11) . . ?
C68B C69B H69B 119.7 . . ?
C64B C69B H69B 119.7 . . ?
C63B C58B C59B 117.7(11) . . ?
C63B C58B P2B 118.6(9) . . ?
C59B C58B P2B 123.4(8) . . ?
C60B C59B C58B 121.0(11) . . ?
C60B C59B H59B 119.5 . . ?
C58B C59B H59B 119.5 . . ?
C59B C60B C61B 119.0(13) . . ?
C59B C60B H60B 120.5 . . ?
C61B C60B H60B 120.5 . . ?
C62B C61B C60B 120.6(13) . . ?
C62B C61B H61B 119.7 . . ?
C60B C61B H61B 119.7 . . ?
C61B C62B C63B 120.5(13) . . ?
C61B C62B H62B 119.7 . . ?
C63B C62B H62B 119.7 . . ?
C62B C63B C58B 121.2(13) . . ?
C62B C63B H63B 119.4 . . ?
C58B C63B H63B 119.4 . . ?
P4B C70B P2B 105.5(5) . . ?
P4B C70B H70D 110.6 . . ?
P2B C70B H70D 110.6 . . ?
P4B C70B H70C 110.6 . . ?
P2B C70B H70C 110.6 . . ?
H70D C70B H70C 108.8 . . ?
C82B C77B C78B 118.1(10) . . ?
C82B C77B P4B 120.2(8) . . ?
C78B C77B P4B 121.7(8) . . ?
C81B C82B C77B 120.5(10) . . ?
C81B C82B H82B 119.7 . . ?
C77B C82B H82B 119.7 . . ?
C80B C81B C82B 119.8(11) . . ?
C80B C81B H81B 120.1 . . ?
C82B C81B H81B 120.1 . . ?
C81B C80B C79B 121.2(11) . . ?
C81B C80B H80B 119.4 . . ?
C79B C80B H80B 119.4 . . ?
C78B C79B C80B 118.5(10) . . ?
C78B C79B H79B 120.8 . . ?
C80B C79B H79B 120.8 . . ?
C79B C78B C77B 121.9(10) . . ?
C79B C78B H78B 119.1 . . ?
C77B C78B H78B 119.1 . . ?
C72B C71B C76B 120.2(10) . . ?
C72B C71B P4B 118.8(9) . . ?
C76B C71B P4B 121.0(8) . . ?
C75B C76B C71B 118.2(11) . . ?
C75B C76B H76B 120.9 . . ?
C71B C76B H76B 120.9 . . ?
C76B C75B C74B 121.4(11) . . ?
C76B C75B H75B 119.3 . . ?
C74B C75B H75B 119.3 . . ?
C73B C74B C75B 119.1(11) . . ?
C73B C74B H74B 120.5 . . ?
C75B C74B H74B 120.5 . . ?
C72B C73B C74B 119.9(11) . . ?
C72B C73B H73B 120.1 . . ?
C74B C73B H73B 120.1 . . ?
C73B C72B C71B 121.2(12) . . ?
C73B C72B H72B 119.4 . . ?
C71B C72B H72B 119.4 . . ?
C34B C33B C38B 119.0(10) . . ?
C34B C33B P1B 121.4(8) . . ?
C38B C33B P1B 119.7(8) . . ?
C33B C34B C35B 120.6(10) . . ?
C33B C34B H34B 119.7 . . ?
C35B C34B H34B 119.7 . . ?
C36B C35B C34B 119.8(10) . . ?
C36B C35B H35B 120.1 . . ?
C34B C35B H35B 120.1 . . ?
C35B C36B C37B 120.8(10) . . ?
C35B C36B H36B 119.6 . . ?
C37B C36B H36B 119.6 . . ?
C36B C37B C38B 120.5(10) . . ?
C36B C37B H37B 119.7 . . ?
C38B C37B H37B 119.7 . . ?
C37B C38B C33B 119.3(10) . . ?
C37B C38B H38B 120.3 . . ?
C33B C38B H38B 120.3 . . ?
C44B C39B C40B 118.3(11) . . ?
C44B C39B P1B 117.6(9) . . ?
C40B C39B P1B 124.0(9) . . ?
C39B C44B C43B 121.7(11) . . ?
C39B C44B H44B 119.2 . . ?
C43B C44B H44B 119.2 . . ?
C42B C43B C44B 119.6(11) . . ?
C42B C43B H43B 120.2 . . ?
C44B C43B H43B 120.2 . . ?
C41B C42B C43B 120.0(11) . . ?
C41B C42B H42B 120.0 . . ?
C43B C42B H42B 120.0 . . ?
C42B C41B C40B 121.2(11) . . ?
C42B C41B H41B 119.4 . . ?
C40B C41B H41B 119.4 . . ?
C39B C40B C41B 119.2(12) . . ?
C39B C40B H40B 120.4 . . ?
C41B C40B H40B 120.4 . . ?
P3B C45B P1B 107.4(5) . . ?
P3B C45B H45D 110.2 . . ?
P1B C45B H45D 110.2 . . ?
P3B C45B H45C 110.2 . . ?
P1B C45B H45C 110.2 . . ?
H45D C45B H45C 108.5 . . ?
C47B C46B C51B 120.2(11) . . ?
C47B C46B P3B 119.8(9) . . ?
C51B C46B P3B 120.0(9) . . ?
C46B C47B C48B 119.0(13) . . ?
C46B C47B H47B 120.5 . . ?
C48B C47B H47B 120.5 . . ?
C49B C48B C47B 121.9(12) . . ?
C49B C48B H48B 119.0 . . ?
C47B C48B H48B 119.0 . . ?
C48B C49B C50B 121.4(12) . . ?
C48B C49B H49B 119.3 . . ?
C50B C49B H49B 119.3 . . ?
C49B C50B C51B 118.1(12) . . ?
C49B C50B H50B 120.9 . . ?
C51B C50B H50B 120.9 . . ?
C46B C51B C50B 119.4(12) . . ?
C46B C51B H56B 120.3 . . ?
C50B C51B H56B 120.3 . . ?
C57B C52B C53B 119.8(11) . . ?
C57B C52B P3B 119.7(8) . . ?
C53B C52B P3B 120.5(9) . . ?
C52B C57B C56B 118.4(11) . . ?
C52B C57B H57B 120.8 . . ?
C56B C57B H57B 120.8 . . ?
C55B C56B C57B 121.5(12) . . ?
C55B C56B H129 119.2 . . ?
C57B C56B H129 119.2 . . ?
C56B C55B C54B 121.0(11) . . ?
C56B C55B H55B 119.5 . . ?
C54B C55B H55B 119.5 . . ?
C55B C54B C53B 118.2(11) . . ?
C55B C54B H54B 120.9 . . ?
C53B C54B H54B 120.9 . . ?
C52B C53B C54B 121.0(11) . . ?
C52B C53B H53B 119.5 . . ?
C54B C53B H53B 119.5 . . ?
O90 C90 Pt1 178.5(11) . . ?
O91 C91 Pt2 177.1(12) . . ?
O90B C90B Pt1B 179.0(10) . . ?
O91B C91B Pt2B 176.0(11) . . ?
O137 C137 C138 121.1(12) . . ?
O137 C137 C139 121.3(12) . . ?
C138 C137 C139 117.6(12) . . ?
C137 C138 H13A 109.5 . . ?
C137 C138 H13B 109.5 . . ?
H13A C138 H13B 109.5 . . ?
C137 C138 H13C 109.5 . . ?
H13A C138 H13C 109.5 . . ?
H13B C138 H13C 109.5 . . ?
C137 C139 H13D 109.5 . . ?
C137 C139 H13E 109.5 . . ?
H13D C139 H13E 109.5 . . ?
C137 C139 H13F 109.5 . . ?
H13D C139 H13F 109.5 . . ?
H13E C139 H13F 109.5 . . ?
O140 C140 C141 122.4(12) . . ?
O140 C140 C142 120.1(12) . . ?
C141 C140 C142 117.5(11) . . ?
C140 C141 H14A 109.5 . . ?
C140 C141 H14B 109.5 . . ?
H14A C141 H14B 109.5 . . ?
C140 C141 H14C 109.5 . . ?
H14A C141 H14C 109.5 . . ?
H14B C141 H14C 109.5 . . ?
C140 C142 H14D 109.5 . . ?
C140 C142 H14E 109.5 . . ?
H14D C142 H14E 109.5 . . ?
C140 C142 H14F 109.5 . . ?
H14D C142 H14F 109.5 . . ?
H14E C142 H14F 109.5 . . ?
O143 C143 C145 121.2(12) . . ?
O143 C143 C144 121.3(12) . . ?
C145 C143 C144 117.4(12) . . ?
C143 C144 H14G 109.5 . . ?
C143 C144 H14H 109.5 . . ?
H14G C144 H14H 109.5 . . ?
C143 C144 H14I 109.5 . . ?
H14G C144 H14I 109.5 . . ?
H14H C144 H14I 109.5 . . ?
C143 C145 H14J 109.5 . . ?
C143 C145 H14K 109.5 . . ?
H14J C145 H14K 109.5 . . ?
C143 C145 H14L 109.5 . . ?
H14J C145 H14L 109.5 . . ?
H14K C145 H14L 109.5 . . ?
O146 C146 C148 122.1(11) . . ?
O146 C146 C149 120.2(12) . . ?
C148 C146 C149 117.7(12) . . ?
C146 C148 H14M 109.5 . . ?
C146 C148 H14N 109.5 . . ?
H14M C148 H14N 109.5 . . ?
C146 C148 H14O 109.5 . . ?
H14M C148 H14O 109.5 . . ?
H14N C148 H14O 109.5 . . ?
C146 C149 H14P 109.5 . . ?
C146 C149 H14Q 109.5 . . ?
H14P C149 H14Q 109.5 . . ?
C146 C149 H14R 109.5 . . ?
H14P C149 H14R 109.5 . . ?
H14Q C149 H14R 109.5 . . ?
Ru5 C150 Ru6 88.1(4) . . ?
Ru5 C150 Ru4 91.7(4) . . ?
Ru6 C150 Ru4 95.9(4) . . ?
Ru5 C150 Ru2 91.2(4) . . ?
Ru6 C150 Ru2 88.6(4) . . ?
Ru4 C150 Ru2 174.7(6) . . ?
Ru5 C150 Ru1 92.5(4) . . ?
Ru6 C150 Ru1 176.5(6) . . ?
Ru4 C150 Ru1 87.5(4) . . ?
Ru2 C150 Ru1 88.0(4) . . ?
Ru5 C150 Ru3 177.0(6) . . ?
Ru6 C150 Ru3 89.4(4) . . ?
Ru4 C150 Ru3 90.1(4) . . ?
Ru2 C150 Ru3 87.1(4) . . ?
Ru1 C150 Ru3 89.9(4) . . ?
Ru4B C151 Ru5B 89.1(4) . . ?
Ru4B C151 Ru3B 91.2(4) . . ?
Ru5B C151 Ru3B 173.0(5) . . ?
Ru4B C151 Ru2B 175.3(6) . . ?
Ru5B C151 Ru2B 90.0(4) . . ?
Ru3B C151 Ru2B 90.3(4) . . ?
Ru4B C151 Ru1B 87.6(4) . . ?
Ru5B C151 Ru1B 91.7(4) . . ?
Ru3B C151 Ru1B 95.2(4) . . ?
Ru2B C151 Ru1B 87.8(4) . . ?
Ru4B C151 Ru6B 92.7(4) . . ?
Ru5B C151 Ru6B 86.8(4) . . ?
Ru3B C151 Ru6B 86.3(4) . . ?
Ru2B C151 Ru6B 91.9(4) . . ?
Ru1B C151 Ru6B 178.5(6) . . ?

loop_
_geom_bond_atom_site_label_1
_geom_bond_atom_site_label_2
_geom_bond_distance
_geom_bond_site_symmetry_2
_geom_bond_publ_flag
Pt1 C90 1.925(13) . ?
Pt1 P2 2.319(3) . ?
Pt1 P1 2.332(3) . ?
Pt1 Pt2 2.6401(6) . ?
Pt2 C91 1.942(14) . ?
Pt2 P3 2.309(3) . ?
Pt2 P4 2.313(3) . ?
Pt1B C90B 1.896(13) . ?
Pt1B P2B 2.321(3) . ?
Pt1B P1B 2.331(3) . ?
Pt1B Pt2B 2.6480(6) . ?
Pt2B C91B 1.908(14) . ?
Pt2B P3B 2.293(3) . ?
Pt2B P4B 2.304(3) . ?
Ru1 C1 1.882(13) . ?
Ru1 C2 1.909(12) . ?
Ru1 C150 2.061(9) . ?
Ru1 C4 2.126(12) . ?
Ru1 C3 2.427(12) . ?
Ru1 Ru4 2.8384(13) . ?
Ru1 Ru2 2.8564(12) . ?
Ru1 Ru3 2.9115(12) . ?
Ru1 Ru5 2.9476(13) . ?
Ru2 C6 1.889(13) . ?
Ru2 C5 1.895(14) . ?
Ru2 C3 1.939(13) . ?
Ru2 C150 2.052(10) . ?
Ru2 Ru3 2.8341(14) . ?
Ru2 Ru6 2.8550(13) . ?
Ru2 Ru5 2.9106(13) . ?
Ru3 C8 1.886(14) . ?
Ru3 C7 1.914(13) . ?
Ru3 C9 1.925(12) . ?
Ru3 C150 2.061(12) . ?
Ru3 Ru6 2.8812(14) . ?
Ru3 Ru4 2.9045(13) . ?
Ru4 C10 1.835(14) . ?
Ru4 C11 1.892(13) . ?
Ru4 C4 2.029(12) . ?
Ru4 C150 2.043(10) . ?
Ru4 Ru5 2.9164(13) . ?
Ru4 Ru6 3.0289(12) . ?
Ru5 C12 1.878(13) . ?
Ru5 C13 1.886(14) . ?
Ru5 C150 2.020(12) . ?
Ru5 C16 2.078(11) . ?
Ru5 Ru6 2.8208(13) . ?
Ru6 C14 1.862(12) . ?
Ru6 C15 1.874(13) . ?
Ru6 C150 2.036(9) . ?
Ru6 C16 2.085(12) . ?
Ru6B C14B 1.855(12) . ?
Ru6B C18 1.884(12) . ?
Ru6B C151 2.069(10) . ?
Ru6B C9B 2.162(11) . ?
Ru6B C16B 2.281(11) . ?
Ru6B Ru3B 2.8149(12) . ?
Ru6B Ru5B 2.8257(12) . ?
Ru6B Ru2B 2.9591(13) . ?
Ru6B Ru4B 2.9607(13) . ?
Ru2B C6B 1.871(14) . ?
Ru2B C5B 1.886(13) . ?
Ru2B C3B 1.980(13) . ?
Ru2B C151 2.050(11) . ?
Ru2B Ru1B 2.8482(13) . ?
Ru2B Ru5B 2.8953(13) . ?
Ru2B Ru3B 2.9051(12) . ?
Ru3B C8B 1.858(11) . ?
Ru3B C7B 1.865(13) . ?
Ru3B C9B 2.019(12) . ?
Ru3B C151 2.048(10) . ?
Ru3B Ru4B 2.9089(13) . ?
Ru3B Ru1B 3.0332(12) . ?
Ru4B C11B 1.876(13) . ?
Ru4B C10B 1.879(12) . ?
Ru4B C151 2.022(11) . ?
Ru4B C4B 2.051(12) . ?
Ru4B Ru1B 2.8242(12) . ?
Ru4B Ru5B 2.8526(12) . ?
Ru5B C13B 1.895(12) . ?
Ru5B C12B 1.901(13) . ?
Ru5B C16B 2.008(12) . ?
Ru5B C151 2.045(10) . ?
Ru5B Ru1B 2.9448(12) . ?
Ru1B C1B 1.887(12) . ?
Ru1B C2B 1.887(13) . ?
Ru1B C151 2.058(10) . ?
Ru1B C4B 2.149(12) . ?
Ru1B C3B 2.341(13) . ?
P1 C39 1.809(11) . ?
P1 C33 1.817(11) . ?
P1 C45 1.819(11) . ?
P2 C64 1.818(11) . ?
P2 C58 1.834(11) . ?
P2 C70 1.837(11) . ?
P3 C46 1.785(10) . ?
P3 C45 1.810(10) . ?
P3 C52 1.820(11) . ?
P4 C71 1.804(11) . ?
P4 C70 1.811(11) . ?
P4 C77 1.822(11) . ?
P2B C58B 1.800(11) . ?
P2B C64B 1.817(11) . ?
P2B C70B 1.846(10) . ?
P1B C33B 1.814(11) . ?
P1B C45B 1.826(11) . ?
P1B C39B 1.828(11) . ?
P4B C77B 1.796(11) . ?
P4B C71B 1.826(11) . ?
P4B C70B 1.829(10) . ?
P3B C52B 1.797(11) . ?
P3B C45B 1.814(10) . ?
P3B C46B 1.828(10) . ?
O1 C1 1.145(13) . ?
O2 C2 1.131(13) . ?
O3 C3 1.174(13) . ?
O4 C4 1.182(13) . ?
O5 C5 1.162(13) . ?
O6 C6 1.139(13) . ?
O7 C7 1.120(13) . ?
O8 C8 1.152(13) . ?
O9 C9 1.165(13) . ?
O10 C10 1.179(13) . ?
O11 C11 1.123(13) . ?
O12 C12 1.144(13) . ?
O13 C13 1.148(13) . ?
O14 C14 1.164(12) . ?
O15 C15 1.163(12) . ?
O16 C16 1.165(13) . ?
O14B C14B 1.167(12) . ?
O18 C18 1.151(13) . ?
O16B C16B 1.152(12) . ?
O9B C9B 1.163(12) . ?
O5B C5B 1.159(13) . ?
O6B C6B 1.166(14) . ?
O3B C3B 1.161(13) . ?
O7B C7B 1.166(13) . ?
O8B C8B 1.166(11) . ?
O10B C10B 1.158(12) . ?
O11B C11B 1.145(13) . ?
O4B C4B 1.162(12) . ?
O12B C12B 1.142(13) . ?
O13B C13B 1.145(12) . ?
O1B C1B 1.134(12) . ?
O2B C2B 1.138(12) . ?
O90 C90 1.126(13) . ?
O91 C91 1.124(14) . ?
O90B C90B 1.144(12) . ?
O91B C91B 1.147(13) . ?
O137 C137 1.244(14) . ?
O140 C140 1.221(13) . ?
O143 C143 1.217(13) . ?
O146 C146 1.216(14) . ?
C33 C38 1.374(14) . ?
C33 C34 1.408(14) . ?
C34 C35 1.380(15) . ?
C34 H34 0.9500 . ?
C35 C36 1.378(16) . ?
C35 H35 0.9500 . ?
C36 C37 1.375(16) . ?
C36 H36 0.9500 . ?
C37 C38 1.387(14) . ?
C37 H37 0.9500 . ?
C38 H38 0.9500 . ?
C39 C44 1.396(15) . ?
C39 C40 1.433(15) . ?
C40 C41 1.364(15) . ?
C40 H40 0.9500 . ?
C41 C42 1.389(16) . ?
C41 H41 0.9500 . ?
C42 C43 1.378(16) . ?
C42 H42 0.9500 . ?
C43 C44 1.381(15) . ?
C43 H43 0.9500 . ?
C44 H44 0.9500 . ?
C45 H45A 0.9900 . ?
C45 H45B 0.9900 . ?
C46 C51 1.393(14) . ?
C46 C47 1.405(14) . ?
C47 C48 1.386(15) . ?
C47 H47 0.9500 . ?
C48 C49 1.377(17) . ?
C48 H48 0.9500 . ?
C49 C50 1.369(16) . ?
C49 H49 0.9500 . ?
C50 C51 1.394(15) . ?
C50 H50 0.9500 . ?
C51 H51 0.9500 . ?
C52 C53 1.401(14) . ?
C52 C57 1.408(15) . ?
C53 C54 1.382(15) . ?
C53 H53 0.9500 . ?
C54 C55 1.375(15) . ?
C54 H54 0.9500 . ?
C55 C56 1.364(15) . ?
C55 H55 0.9500 . ?
C56 C57 1.390(15) . ?
C56 H56 0.9500 . ?
C57 H57 0.9500 . ?
C58 C63 1.369(14) . ?
C58 C59 1.398(14) . ?
C59 C60 1.411(14) . ?
C59 H59 0.9500 . ?
C60 C61 1.374(15) . ?
C60 H60 0.9500 . ?
C61 C62 1.392(15) . ?
C61 H61 0.9500 . ?
C62 C63 1.389(14) . ?
C62 H62 0.9500 . ?
C63 H63 0.9500 . ?
C64 C65 1.392(14) . ?
C64 C69 1.397(14) . ?
C65 C66 1.373(15) . ?
C65 H65 0.9500 . ?
C66 C67 1.380(15) . ?
C66 H66 0.9500 . ?
C67 C68 1.375(14) . ?
C67 H67 0.9500 . ?
C68 C69 1.394(14) . ?
C68 H68 0.9500 . ?
C69 H69 0.9500 . ?
C70 H70A 0.9900 . ?
C70 H70B 0.9900 . ?
C71 C72 1.374(14) . ?
C71 C76 1.407(14) . ?
C72 C73 1.412(15) . ?
C72 H72 0.9500 . ?
C73 C74 1.367(15) . ?
C73 H73 0.9500 . ?
C74 C75 1.393(16) . ?
C74 H74 0.9500 . ?
C75 C76 1.360(15) . ?
C75 H75 0.9500 . ?
C76 H76 0.9500 . ?
C77 C82 1.385(15) . ?
C77 C78 1.395(14) . ?
C78 C79 1.374(15) . ?
C78 H78 0.9500 . ?
C79 C80 1.381(16) . ?
C79 H79 0.9500 . ?
C80 C81 1.384(15) . ?
C80 H80 0.9500 . ?
C81 C82 1.375(15) . ?
C81 H81 0.9500 . ?
C82 H82 0.9500 . ?
C64B C69B 1.383(15) . ?
C64B C65B 1.410(13) . ?
C65B C66B 1.390(15) . ?
C65B H65B 0.9500 . ?
C66B C67B 1.391(15) . ?
C66B H66B 0.9500 . ?
C67B C68B 1.367(14) . ?
C67B H67B 0.9500 . ?
C68B C69B 1.374(14) . ?
C68B H68B 0.9500 . ?
C69B H69B 0.9500 . ?
C58B C63B 1.374(15) . ?
C58B C59B 1.406(15) . ?
C59B C60B 1.378(16) . ?
C59B H59B 0.9500 . ?
C60B C61B 1.381(17) . ?
C60B H60B 0.9500 . ?
C61B C62B 1.357(18) . ?
C61B H61B 0.9500 . ?
C62B C63B 1.370(16) . ?
C62B H62B 0.9500 . ?
C63B H63B 0.9500 . ?
C70B H70D 0.9900 . ?
C70B H70C 0.9900 . ?
C77B C82B 1.390(13) . ?
C77B C78B 1.413(14) . ?
C82B C81B 1.384(15) . ?
C82B H82B 0.9500 . ?
C81B C80B 1.370(15) . ?
C81B H81B 0.9500 . ?
C80B C79B 1.404(14) . ?
C80B H80B 0.9500 . ?
C79B C78B 1.355(15) . ?
C79B H79B 0.9500 . ?
C78B H78B 0.9500 . ?
C71B C72B 1.371(15) . ?
C71B C76B 1.411(15) . ?
C76B C75B 1.361(14) . ?
C76B H76B 0.9500 . ?
C75B C74B 1.399(16) . ?
C75B H75B 0.9500 . ?
C74B C73B 1.387(16) . ?
C74B H74B 0.9500 . ?
C73B C72B 1.356(14) . ?
C73B H73B 0.9500 . ?
C72B H72B 0.9500 . ?
C33B C34B 1.392(14) . ?
C33B C38B 1.402(14) . ?
C34B C35B 1.404(14) . ?
C34B H34B 0.9500 . ?
C35B C36B 1.353(14) . ?
C35B H35B 0.9500 . ?
C36B C37B 1.383(15) . ?
C36B H36B 0.9500 . ?
C37B C38B 1.396(14) . ?
C37B H37B 0.9500 . ?
C38B H38B 0.9500 . ?
C39B C44B 1.372(15) . ?
C39B C40B 1.380(15) . ?
C44B C43B 1.381(15) . ?
C44B H44B 0.9500 . ?
C43B C42B 1.356(14) . ?
C43B H43B 0.9500 . ?
C42B C41B 1.350(16) . ?
C42B H42B 0.9500 . ?
C41B C40B 1.398(17) . ?
C41B H41B 0.9500 . ?
C40B H40B 0.9500 . ?
C45B H45D 0.9900 . ?
C45B H45C 0.9900 . ?
C46B C47B 1.367(15) . ?
C46B C51B 1.379(16) . ?
C47B C48B 1.400(17) . ?
C47B H47B 0.9500 . ?
C48B C49B 1.307(16) . ?
C48B H48B 0.9500 . ?
C49B C50B 1.381(16) . ?
C49B H49B 0.9500 . ?
C50B C51B 1.428(17) . ?
C50B H50B 0.9500 . ?
C51B H56B 0.9500 . ?
C52B C57B 1.384(15) . ?
C52B C53B 1.385(14) . ?
C57B C56B 1.391(16) . ?
C57B H57B 0.9500 . ?
C56B C55B 1.358(15) . ?
C56B H129 0.9500 . ?
C55B C54B 1.371(16) . ?
C55B H55B 0.9500 . ?
C54B C53B 1.400(15) . ?
C54B H54B 0.9500 . ?
C53B H53B 0.9500 . ?
C137 C138 1.485(16) . ?
C137 C139 1.505(16) . ?
C138 H13A 0.9800 . ?
C138 H13B 0.9800 . ?
C138 H13C 0.9800 . ?
C139 H13D 0.9800 . ?
C139 H13E 0.9800 . ?
C139 H13F 0.9800 . ?
C140 C141 1.488(17) . ?
C140 C142 1.502(16) . ?
C141 H14A 0.9800 . ?
C141 H14B 0.9800 . ?
C141 H14C 0.9800 . ?
C142 H14D 0.9800 . ?
C142 H14E 0.9800 . ?
C142 H14F 0.9800 . ?
C143 C145 1.481(16) . ?
C143 C144 1.506(17) . ?
C144 H14G 0.9800 . ?
C144 H14H 0.9800 . ?
C144 H14I 0.9800 . ?
C145 H14J 0.9800 . ?
C145 H14K 0.9800 . ?
C145 H14L 0.9800 . ?
C146 C148 1.483(16) . ?
C146 C149 1.498(16) . ?
C148 H14M 0.9800 . ?
C148 H14N 0.9800 . ?
C148 H14O 0.9800 . ?
C149 H14P 0.9800 . ?
C149 H14Q 0.9800 . ?
C149 H14R 0.9800 . ?
